data_4350337
loop_
_publ_author_name
'Kato, Chika Nozaki'
'Shinohara, Akira'
'Hayashi, Kunihiko'
'Nomiya, Kenji'

_publ_section_title
;
 Syntheses and X-ray crystal structures of zirconium(IV) and hafnium(IV)
 complexes containing monovacant wells-Dawson and Keggin
 polyoxotungstates.
;
_journal_issue 20
_journal_name_full 'Inorganic chemistry'
_journal_page_first 8108
_journal_page_last 8119
_journal_paper_doi 10.1021/ic060656e
_journal_volume 45
_journal_year 2006
_chemical_formula_sum 'C40 H124 Hf N10 O80 P2 W22'
_chemical_formula_weight 6310.62
_space_group_IT_number 2
_space_group_name_Hall '-P 1'
_space_group_name_H-M_alt 'P -1'
_symmetry_cell_setting triclinic
_symmetry_space_group_name_H-M 'P -1'
_atom_sites_solution_hydrogens geom
_atom_sites_solution_primary direct
_atom_sites_solution_secondary difmap
_audit_creation_method SHELXL-97
_cell_angle_alpha 118.791(2)
_cell_angle_beta 91.854(2)
_cell_angle_gamma 100.936(2)
_cell_formula_units_Z 4
_cell_length_a 21.121(3)
_cell_length_b 25.584(3)
_cell_length_c 25.835(3)
_cell_measurement_reflns_used 9116
_cell_measurement_temperature 90(2)
_cell_measurement_theta_max 26.04
_cell_measurement_theta_min 2.18
_cell_volume 11887(3)
_computing_cell_refinement 'Bruker SMART'
_computing_data_collection 'Bruker SMART'
_computing_data_reduction 'Bruker SAINT'
_computing_molecular_graphics 'Bruker SHELXTL'
_computing_publication_material 'Bruker SHELXTL'
_computing_structure_refinement 'SHELXL-97 (Sheldrick, 1997)'
_computing_structure_solution 'SHELXS-97 (Sheldrick, 1990)'
_diffrn_ambient_temperature 90(2)
_diffrn_detector_area_resol_mean 8.366
_diffrn_measured_fraction_theta_full 0.984
_diffrn_measured_fraction_theta_max 0.984
_diffrn_measurement_device_type 'CCD area detector'
_diffrn_measurement_method 'phi and omega scans'
_diffrn_radiation_monochromator graphite
_diffrn_radiation_source 'fine-focus sealed tube'
_diffrn_radiation_type MoK\a
_diffrn_radiation_wavelength 0.71073
_diffrn_reflns_av_R_equivalents 0.1064
_diffrn_reflns_av_sigmaI/netI 0.1387
_diffrn_reflns_limit_h_max 28
_diffrn_reflns_limit_h_min -27
_diffrn_reflns_limit_k_max 34
_diffrn_reflns_limit_k_min -33
_diffrn_reflns_limit_l_max 34
_diffrn_reflns_limit_l_min -34
_diffrn_reflns_number 157401
_diffrn_reflns_theta_full 28.36
_diffrn_reflns_theta_max 28.36
_diffrn_reflns_theta_min 0.91
_exptl_absorpt_coefficient_mu 22.180
_exptl_absorpt_correction_T_max 0.3496
_exptl_absorpt_correction_T_min 0.0553
_exptl_absorpt_correction_type empirical
_exptl_crystal_colour colorless
_exptl_crystal_density_diffrn 3.526
_exptl_crystal_density_meas 0
_exptl_crystal_density_method 'not measured'
_exptl_crystal_description prism
_exptl_crystal_F_000 11216
_exptl_crystal_size_max 0.31
_exptl_crystal_size_mid 0.10
_exptl_crystal_size_min 0.06
_refine_diff_density_max 12.718
_refine_diff_density_min -7.221
_refine_diff_density_rms 0.706
_refine_ls_extinction_method none
_refine_ls_goodness_of_fit_ref 1.035
_refine_ls_hydrogen_treatment mixed
_refine_ls_matrix_type full
_refine_ls_number_parameters 2260
_refine_ls_number_reflns 58494
_refine_ls_number_restraints 1506
_refine_ls_restrained_S_all 1.029
_refine_ls_R_factor_all 0.1486
_refine_ls_R_factor_gt 0.0799
_refine_ls_shift/su_max 0.051
_refine_ls_shift/su_mean 0.002
_refine_ls_structure_factor_coef Fsqd
_refine_ls_weighting_details 'calc w=1/[\s^2^(Fo^2^)+(0.1250P)^2^+132.1257P] where P=(Fo^2^+2Fc^2^)/3'
_refine_ls_weighting_scheme calc
_refine_ls_wR_factor_gt 0.2077
_refine_ls_wR_factor_ref 0.2549
_reflns_number_gt 33223
_reflns_number_total 58494
_reflns_threshold_expression >2sigma(I)
_cod_data_source_file ic060656esi20060418_114209.cif
_cod_data_source_block k-hf
_cod_depositor_comments
;
The following automatic conversions were performed:

data item '_symmetry_cell_setting' value 'Triclinic' was changed to
'triclinic' in accordance with the
/home/saulius/struct/COD-crude-data/automatic-downloads/DataCite-retrospective/ACS/depositions/lib/dictionaries/cif_core.dic
dictionary named 'cif_core.dic' version 2.4.2 last updated on
2011-04-26.

Automatic conversion script
Id: cif_fix_values 6909 2019-04-08 15:41:33Z antanas 
;
_cod_original_cell_volume 11888(3)
_cod_original_sg_symbol_H-M P-1
_cod_database_code 4350337

loop_
_symmetry_equiv_pos_as_xyz
'x, y, z'
'-x, -y, -z'

loop_
_atom_site_label
_atom_site_type_symbol
_atom_site_fract_x
_atom_site_fract_y
_atom_site_fract_z
_atom_site_U_iso_or_equiv
_atom_site_adp_type
_atom_site_occupancy
_atom_site_symmetry_multiplicity
_atom_site_calc_flag
_atom_site_refinement_flags
C1 C 0.2321(18) 0.6316(17) 0.3124(16) 0.061(9) Uani 1 1 d U
C2 C 1.0166(15) 0.5352(13) 0.7794(13) 0.046(7) Uani 1 1 d U
C3 C 0.2759(18) 0.6299(16) 0.2667(15) 0.058(9) Uani 1 1 d U
C4 C 0.9940(16) 0.4924(14) 0.8087(13) 0.047(7) Uani 1 1 d U
C5 C 0.2648(18) 0.5411(15) 0.3113(15) 0.057(8) Uani 1 1 d U
C6 C 0.9678(16) 0.5947(14) 0.7470(13) 0.048(7) Uani 1 1 d U
C7 C 0.2608(17) 0.5095(15) 0.3513(14) 0.054(8) Uani 1 1 d U
C8 C 0.908(2) 0.6217(18) 0.7501(17) 0.073(11) Uani 1 1 d U
C9 C 0.9402(15) 0.7640(14) 0.2074(13) 0.047(7) Uani 1 1 d U
C10 C 0.893(2) 0.7606(18) 0.2564(17) 0.071(10) Uani 1 1 d U
C11 C 0.9429(14) 0.6505(11) 0.1504(12) 0.034(6) Uani 1 1 d U
C12 C 0.8923(15) 0.6136(13) 0.1686(13) 0.044(7) Uani 1 1 d U
C13 C 0.768(3) 0.443(2) 0.207(2) 0.096(14) Uani 1 1 d U
C14 C 0.749(2) 0.4536(19) 0.2688(18) 0.075(11) Uani 1 1 d U
C15 C 0.7698(19) 0.4677(16) 0.1266(16) 0.063(9) Uani 1 1 d U
C16 C 0.737(2) 0.495(2) 0.094(2) 0.088(13) Uani 1 1 d U
C17 C 0.102(2) 0.5828(19) 0.1180(18) 0.078(11) Uani 1 1 d U
C18 C 0.043(2) 0.5461(19) 0.0782(19) 0.079(11) Uani 1 1 d U
C19 C 0.211(3) 0.620(2) 0.115(2) 0.105(16) Uani 1 1 d U
C20 C 0.264(2) 0.625(2) 0.073(2) 0.095(14) Uani 1 1 d U
C21 C 0.347(2) 0.843(2) 0.8469(19) 0.085(12) Uani 1 1 d U
C22 C 0.380(3) 0.910(3) 0.897(3) 0.13(2) Uani 1 1 d U
C23 C 0.341(2) 0.732(2) 0.8171(19) 0.079(12) Uani 1 1 d U
C24 C 0.365(3) 0.699(3) 0.839(3) 0.13(2) Uani 1 1 d U
C25 C 0.695(4) 0.958(3) 0.016(3) 0.15(2) Uani 1 1 d U
C26 C 0.651(3) 0.940(2) -0.038(2) 0.106(16) Uani 1 1 d U
C27 C 0.8094(19) 0.9566(16) 0.0566(16) 0.060(9) Uani 1 1 d U
C28 C 0.772(2) 0.942(2) 0.103(2) 0.093(14) Uani 1 1 d U
C29 C 0.148(2) 0.541(2) 0.595(2) 0.090(13) Uani 1 1 d U
C30 C 0.0987(19) 0.5478(17) 0.6381(16) 0.065(10) Uani 1 1 d U
C31 C 0.1538(18) 0.4998(16) 0.4820(15) 0.061(9) Uani 1 1 d U
C32 C 0.102(2) 0.4570(17) 0.4158(17) 0.069(10) Uani 1 1 d U
Hf1 Hf 0.20608(5) 0.72789(5) 0.51919(4) 0.0284(2) Uani 1 1 d U
Hf2 Hf 0.94290(5) 0.70439(4) 0.98971(4) 0.0236(2) Uani 1 1 d U
N1 N 0.2540(15) 0.6032(13) 0.3437(13) 0.062(8) Uani 1 1 d U
N2 N 0.9271(12) 0.7043(11) 0.1499(11) 0.043(6) Uani 1 1 d U
N3 N 0.7405(14) 0.4795(12) 0.1834(12) 0.055(7) Uani 1 1 d U
N4 N 0.1493(14) 0.5917(11) 0.0786(11) 0.049(6) Uani 1 1 d U
N5 N 0.353(2) 0.7953(18) 0.8647(17) 0.095(12) Uani 1 1 d U
N6 N 0.756(2) 0.9258(17) -0.0014(17) 0.095(11) Uani 1 1 d U
N7 N 0.1053(13) 0.5040(11) 0.5296(11) 0.051(6) Uani 1 1 d U
N8 N 0.9614(13) 0.5664(11) 0.7848(11) 0.046(6) Uani 1 1 d U
O1A O 0.3100(10) 0.7714(8) 0.3866(8) 0.037(4) Uani 1 1 d U
O2A O 0.3547(10) 0.8498(8) 0.5100(8) 0.043(5) Uani 1 1 d U
O3A O 0.2787(11) 0.9350(9) 0.5820(9) 0.052(5) Uani 1 1 d U
O4A O 0.4438(10) 0.8102(9) 0.4412(9) 0.049(5) Uani 1 1 d U
O5A O 0.4165(11) 0.9467(9) 0.6058(9) 0.049(5) Uani 1 1 d U
O6A O 0.3370(10) 0.9217(9) 0.6718(8) 0.046(5) Uani 1 1 d U
O7A O 0.3794(10) 0.6940(9) 0.4004(8) 0.043(5) Uani 1 1 d U
O8A O 0.5074(11) 0.7302(10) 0.4356(9) 0.054(6) Uani 1 1 d U
O9A O 0.5769(12) 0.8401(11) 0.4541(10) 0.065(6) Uani 1 1 d U
O10A O 0.5033(10) 0.8894(9) 0.5515(9) 0.051(5) Uani 1 1 d U
O11A O 0.5465(14) 1.0066(12) 0.6513(11) 0.075(7) Uani 1 1 d U
O12A O 0.4650(11) 0.9547(9) 0.7059(8) 0.050(5) Uani 1 1 d U
O13A O 0.3846(11) 0.9522(10) 0.7882(9) 0.054(5) Uani 1 1 d U
O14A O 0.3327(9) 0.8306(7) 0.6942(7) 0.032(4) Uani 1 1 d U
O15A O 0.2597(9) 0.7357(8) 0.7096(8) 0.039(4) Uani 1 1 d U
O16A O 0.2991(9) 0.6583(8) 0.6048(8) 0.038(4) Uani 1 1 d U
O17A O 0.2946(10) 0.5549(8) 0.4951(8) 0.042(5) Uani 1 1 d U
O18A O 0.3654(8) 0.6387(8) 0.4640(7) 0.031(4) Uani 1 1 d U
O19A O 0.4456(12) 0.6036(11) 0.3738(10) 0.064(6) Uani 1 1 d U
O20A O 0.4255(9) 0.7658(8) 0.5139(7) 0.037(4) Uani 1 1 d U
O21A O 0.4093(9) 0.8486(8) 0.6122(7) 0.037(4) Uani 1 1 d U
O22A O 0.3524(8) 0.7383(8) 0.5774(7) 0.030(4) Uani 1 1 d U
O23A O 0.4725(11) 0.7723(9) 0.6080(9) 0.050(5) Uani 1 1 d U
O24A O 0.5684(11) 0.8106(11) 0.5474(10) 0.059(6) Uani 1 1 d U
O25A O 0.5493(11) 0.8962(10) 0.6490(9) 0.054(5) Uani 1 1 d U
O26A O 0.4568(10) 0.8625(8) 0.7263(8) 0.042(5) Uani 1 1 d U
O27A O 0.3935(9) 0.7509(8) 0.6893(7) 0.037(4) Uani 1 1 d U
O28A O 0.4116(10) 0.6442(9) 0.5609(8) 0.045(5) Uani 1 1 d U
O29A O 0.4893(10) 0.6709(9) 0.4980(8) 0.047(5) Uani 1 1 d U
O30A O 0.5809(10) 0.7423(11) 0.5952(9) 0.053(5) Uani 1 1 d U
O31A O 0.6658(12) 0.8535(11) 0.6421(10) 0.067(7) Uani 1 1 d U
O32A O 0.5645(11) 0.8280(11) 0.7001(9) 0.058(6) Uani 1 1 d U
O33A O 0.4972(11) 0.7980(10) 0.7785(9) 0.056(6) Uani 1 1 d U
O34A O 0.5008(10) 0.7106(9) 0.6597(8) 0.046(5) Uani 1 1 d U
O35A O 0.5348(13) 0.6134(12) 0.5597(11) 0.074(7) Uani 1 1 d U
O1AL O 0.2866(8) 0.7329(7) 0.4683(7) 0.024(3) Uani 1 1 d U
O2AL O 0.2720(8) 0.8195(7) 0.5704(7) 0.029(4) Uani 1 1 d U
O3AL O 0.2342(9) 0.7418(7) 0.6093(7) 0.032(4) Uani 1 1 d U
O4AL O 0.2484(9) 0.6517(8) 0.5042(8) 0.038(4) Uani 1 1 d U
O1B O 0.1658(12) 0.9127(10) 0.6496(9) 0.056(6) Uani 1 1 d U
O2B O 0.1310(10) 0.8660(10) 0.5268(9) 0.049(5) Uani 1 1 d U
O3B O 0.2301(10) 0.8702(8) 0.4540(8) 0.045(5) Uani 1 1 d U
O4B O 0.0413(12) 0.9020(10) 0.5968(9) 0.058(6) Uani 1 1 d U
O5B O 0.0969(10) 0.8682(8) 0.4316(8) 0.040(4) Uani 1 1 d U
O6B O 0.1410(9) 0.7680(7) 0.3646(7) 0.031(4) Uani 1 1 d U
O7B O 0.0508(11) 0.8302(9) 0.6375(9) 0.050(5) Uani 1 1 d U
O8B O -0.0629(13) 0.8365(12) 0.6024(11) 0.075(7) Uani 1 1 d U
O9B O -0.0780(13) 0.9297(12) 0.5807(11) 0.074(7) Uani 1 1 d U
O10B O -0.0104(12) 0.8709(11) 0.4841(10) 0.063(6) Uani 1 1 d U
O11B O -0.0094(13) 0.8881(11) 0.3861(10) 0.066(6) Uani 1 1 d U
O12B O 0.0243(10) 0.7749(9) 0.3302(8) 0.041(5) Uani 1 1 d U
O13B O 0.0794(10) 0.6790(9) 0.2501(8) 0.046(5) Uani 1 1 d U
O14B O 0.0903(8) 0.6572(7) 0.3454(7) 0.028(4) Uani 1 1 d U
O15B O 0.1053(9) 0.5416(7) 0.3269(7) 0.032(4) Uani 1 1 d U
O16B O 0.0517(9) 0.5779(8) 0.4352(7) 0.035(4) Uani 1 1 d U
O17B O 0.0274(11) 0.5852(9) 0.5421(9) 0.053(5) Uani 1 1 d U
O18B O 0.0153(10) 0.7061(9) 0.5750(8) 0.048(5) Uani 1 1 d U
O19B O -0.0614(13) 0.7703(12) 0.6636(11) 0.073(7) Uani 1 1 d U
O20B O 0.0117(9) 0.7847(8) 0.5244(7) 0.035(4) Uani 1 1 d U
O21B O 0.0457(8) 0.7628(7) 0.4245(7) 0.028(4) Uani 1 1 d U
O22B O 0.0502(8) 0.6868(8) 0.4615(7) 0.030(4) Uani 1 1 d U
O23B O -0.0563(10) 0.6943(10) 0.4299(8) 0.047(5) Uani 1 1 d U
O24B O -0.1058(12) 0.8076(11) 0.4955(10) 0.062(6) Uani 1 1 d U
O25B O -0.0741(11) 0.7832(10) 0.3910(9) 0.052(5) Uani 1 1 d U
O26B O -0.0253(9) 0.6602(8) 0.3087(7) 0.034(4) Uani 1 1 d U
O27B O -0.0125(9) 0.5872(8) 0.3508(7) 0.033(4) Uani 1 1 d U
O28B O -0.0564(10) 0.6143(9) 0.4783(8) 0.046(5) Uani 1 1 d U
O29B O -0.0982(11) 0.7134(10) 0.5421(8) 0.049(5) Uani 1 1 d U
O30B O -0.1747(12) 0.6891(12) 0.4454(10) 0.067(7) Uani 1 1 d U
O31B O -0.2067(13) 0.7600(12) 0.3963(11) 0.070(7) Uani 1 1 d U
O32B O -0.1400(11) 0.6673(10) 0.3428(9) 0.054(5) Uani 1 1 d U
O33B O -0.1179(10) 0.5489(9) 0.2613(9) 0.046(5) Uani 1 1 d U
O34B O -0.1341(10) 0.5896(10) 0.3813(9) 0.052(5) Uani 1 1 d U
O35B O -0.1878(12) 0.5994(11) 0.4808(10) 0.064(6) Uani 1 1 d U
O1BL O 0.1436(9) 0.7895(7) 0.5690(7) 0.030(4) Uani 1 1 d U
O2BL O 0.1775(8) 0.7674(7) 0.4670(7) 0.028(4) Uani 1 1 d U
O3BL O 0.1601(8) 0.6496(7) 0.4296(7) 0.026(4) Uani 1 1 d U
O4BL O 0.1249(8) 0.6716(8) 0.5346(7) 0.031(4) Uani 1 1 d U
O1C O 0.9590(10) 0.7707(8) 0.8546(8) 0.039(4) Uani 1 1 d U
O2C O 1.0223(9) 0.8490(7) 0.9700(7) 0.030(4) Uani 1 1 d U
O3C O 0.9502(9) 0.9116(8) 1.0658(8) 0.034(4) Uani 1 1 d U
O4C O 1.0920(9) 0.8344(7) 0.8848(7) 0.032(4) Uani 1 1 d U
O5C O 1.0841(10) 0.9549(8) 1.0633(8) 0.042(5) Uani 1 1 d U
O6C O 1.0536(9) 0.9144(8) 1.1360(8) 0.038(4) Uani 1 1 d U
O7C O 1.0658(9) 0.7174(8) 0.8432(7) 0.034(4) Uani 1 1 d U
O8C O 1.1882(9) 0.7757(7) 0.8549(7) 0.032(4) Uani 1 1 d U
O9C O 1.2123(10) 0.8979(9) 0.8776(9) 0.047(5) Uani 1 1 d U
O10C O 1.1683(9) 0.9215(7) 0.9850(7) 0.033(4) Uani 1 1 d U
O11C O 1.2004(10) 1.0384(8) 1.0850(8) 0.041(4) Uani 1 1 d U
O12C O 1.1741(9) 0.9736(7) 1.1472(8) 0.035(4) Uani 1 1 d U
O13C O 1.1421(9) 0.9500(8) 1.2405(8) 0.040(4) Uani 1 1 d U
O14C O 1.1001(8) 0.8281(7) 1.1451(7) 0.026(3) Uani 1 1 d U
O15C O 1.0827(9) 0.7262(8) 1.1605(8) 0.035(4) Uani 1 1 d U
O16C O 1.1044(8) 0.6621(7) 1.0423(7) 0.029(4) Uani 1 1 d U
O17C O 1.0950(9) 0.5671(8) 0.9257(8) 0.037(4) Uani 1 1 d U
O18C O 1.1091(8) 0.6581(7) 0.8930(7) 0.025(3) Uani 1 1 d U
O19C O 1.1554(9) 0.6457(8) 0.7867(8) 0.041(5) Uani 1 1 d U
O20C O 1.1305(8) 0.7902(7) 0.9477(6) 0.023(3) Uani 1 1 d U
O21C O 1.1267(8) 0.8623(7) 1.0568(7) 0.030(4) Uani 1 1 d U
O22C O 1.1050(7) 0.7498(6) 1.0191(6) 0.021(3) Uani 1 1 d U
O23C O 1.2155(9) 0.8076(8) 1.0271(7) 0.031(4) Uani 1 1 d U
O24C O 1.2570(8) 0.8610(7) 0.9568(7) 0.030(4) Uani 1 1 d U
O25C O 1.2531(8) 0.9369(7) 1.0666(7) 0.032(4) Uani 1 1 d U
O26C O 1.2188(7) 0.8853(7) 1.1558(7) 0.026(3) Uani 1 1 d U
O27C O 1.1890(8) 0.7677(7) 1.1147(7) 0.027(4) Uani 1 1 d U
O28C O 1.1943(8) 0.6761(7) 0.9764(7) 0.026(3) Uani 1 1 d U
O29C O 1.2269(8) 0.7187(7) 0.9058(7) 0.032(4) Uani 1 1 d U
O30C O 1.3240(8) 0.7995(7) 0.9867(7) 0.031(4) Uani 1 1 d U
O31C O 1.3783(10) 0.9261(9) 1.0323(8) 0.046(5) Uani 1 1 d U
O32C O 1.3222(9) 0.8747(8) 1.0998(7) 0.036(4) Uani 1 1 d U
O33C O 1.3111(10) 0.8314(9) 1.1826(8) 0.043(5) Uani 1 1 d U
O34C O 1.2964(8) 0.7571(7) 1.0582(7) 0.031(4) Uani 1 1 d U
O35C O 1.3208(9) 0.6755(8) 0.9454(8) 0.033(4) Uani 1 1 d U
O1CL O 0.9917(7) 0.7289(7) 0.9297(7) 0.023(3) Uani 1 1 d U
O2CL O 0.9857(8) 0.8036(7) 1.0398(7) 0.026(4) Uani 1 1 d U
O3CL O 1.0057(8) 0.7224(7) 1.0697(7) 0.027(4) Uani 1 1 d U
O4CL O 1.0117(8) 0.6470(8) 0.9588(8) 0.033(4) Uani 1 1 d U
O1D O 0.8741(10) 0.8569(8) 1.1509(8) 0.039(4) Uani 1 1 d U
O2D O 0.8093(8) 0.8060(8) 1.0338(7) 0.029(4) Uani 1 1 d U
O3D O 0.8643(10) 0.8408(8) 0.9523(8) 0.042(5) Uani 1 1 d U
O4D O 0.7363(8) 0.8122(7) 1.1176(8) 0.033(4) Uani 1 1 d U
O5D O 0.7309(9) 0.8020(8) 0.9510(8) 0.039(4) Uani 1 1 d U
O6D O 0.7874(10) 0.7255(9) 0.8649(9) 0.046(5) Uani 1 1 d U
O7D O 0.8029(8) 0.7445(7) 1.1359(7) 0.028(4) Uani 1 1 d U
O8D O 0.6720(10) 0.7214(9) 1.1269(9) 0.049(5) Uani 1 1 d U
O9D O 0.6070(10) 0.8043(10) 1.1274(9) 0.049(5) Uani 1 1 d U
O10D O 0.6553(10) 0.7767(9) 1.0194(8) 0.042(5) Uani 1 1 d U
O11D O 0.5961(11) 0.7894(10) 0.9266(9) 0.052(5) Uani 1 1 d U
O12D O 0.6602(10) 0.7010(9) 0.8534(8) 0.046(5) Uani 1 1 d U
O13D O 0.7195(10) 0.6343(9) 0.7541(8) 0.043(5) Uani 1 1 d U
O14D O 0.7888(10) 0.6135(8) 0.8383(8) 0.036(4) Uani 1 1 d U
O15D O 0.8429(8) 0.5125(7) 0.8012(7) 0.027(4) Uani 1 1 d U
O16D O 0.8283(9) 0.5298(8) 0.9154(8) 0.037(4) Uani 1 1 d U
O17D O 0.8574(9) 0.5302(8) 1.0201(8) 0.038(4) Uani 1 1 d U
O18D O 0.7990(7) 0.6305(7) 1.0703(6) 0.022(3) Uani 1 1 d U
O19D O 0.7384(10) 0.6656(9) 1.1747(9) 0.045(5) Uani 1 1 d U
O20D O 0.7359(8) 0.7012(7) 1.0362(7) 0.027(4) Uani 1 1 d U
O21D O 0.7292(9) 0.6936(8) 0.9356(8) 0.036(4) Uani 1 1 d U
O22D O 0.7893(7) 0.6278(7) 0.9569(7) 0.024(3) Uani 1 1 d U
O23D O 0.6677(8) 0.6066(8) 0.9461(7) 0.030(4) Uani 1 1 d U
O24D O 0.5959(9) 0.6857(8) 1.0306(8) 0.037(4) Uani 1 1 d U
O25D O 0.5895(10) 0.6769(10) 0.9269(9) 0.050(5) Uani 1 1 d U
O26D O 0.6569(8) 0.5868(7) 0.8252(6) 0.025(3) Uani 1 1 d U
O27D O 0.7262(8) 0.5233(8) 0.8503(8) 0.037(4) Uani 1 1 d U
O28D O 0.7333(9) 0.5329(8) 0.9769(8) 0.036(4) Uani 1 1 d U
O29D O 0.6713(9) 0.6034(9) 1.0562(8) 0.038(4) Uani 1 1 d U
O30D O 0.5681(9) 0.5611(8) 0.9770(8) 0.039(4) Uani 1 1 d U
O31D O 0.4773(11) 0.6174(10) 0.9527(9) 0.053(5) Uani 1 1 d U
O32D O 0.5622(9) 0.5552(9) 0.8709(8) 0.044(5) Uani 1 1 d U
O33D O 0.6056(10) 0.4611(8) 0.7757(8) 0.044(5) Uani 1 1 d U
O34D O 0.6249(10) 0.4873(9) 0.8942(8) 0.044(5) Uani 1 1 d U
O35D O 0.6167(10) 0.4735(9) 0.9939(9) 0.049(5) Uani 1 1 d U
O1DL O 0.8789(8) 0.7437(7) 1.0587(7) 0.026(3) Uani 1 1 d U
O2DL O 0.8730(8) 0.7373(7) 0.9556(7) 0.027(4) Uani 1 1 d U
O3DL O 0.8948(7) 0.6241(7) 0.9021(7) 0.022(3) Uani 1 1 d U
O4DL O 0.8995(8) 0.6321(7) 1.0084(7) 0.028(4) Uani 1 1 d U
O1S O 0.7515(11) 0.6104(10) 0.2529(10) 0.036(5) Uani 0.80 1 d PU
O2S O 0.1351(15) 0.7715(13) 0.6840(12) 0.060(8) Uani 0.80 1 d PU
O3S O 0.3861(16) 0.0655(14) 0.6621(14) 0.069(8) Uani 0.80 1 d PU
O4S O 0.6150(17) 0.4133(15) 0.1454(14) 0.075(9) Uani 0.80 1 d PU
O5S O 0.4978(17) 0.8353(15) 0.9039(14) 0.075(9) Uani 0.80 1 d PU
P1A P 0.4135(3) 0.7813(3) 0.5774(3) 0.0326(15) Uani 1 1 d U
P1B P 0.0144(4) 0.7332(3) 0.4608(3) 0.0342(15) Uani 1 1 d U
P1C P 1.1434(3) 0.8020(2) 1.0126(2) 0.0173(11) Uani 1 1 d U
P1D P 0.7311(3) 0.6575(3) 0.9683(3) 0.0219(12) Uani 1 1 d U
W1A W 0.34870(6) 0.76982(5) 0.44426(4) 0.0370(3) Uani 1 1 d U
W2A W 0.32703(7) 0.88867(5) 0.58658(5) 0.0411(3) Uani 1 1 d U
W3A W 0.51661(7) 0.81557(7) 0.48515(6) 0.0572(4) Uani 1 1 d U
W4A W 0.49398(8) 0.93782(6) 0.63148(6) 0.0598(4) Uani 1 1 d U
W5A W 0.39395(7) 0.90287(5) 0.71617(5) 0.0466(3) Uani 1 1 d U
W6A W 0.29929(6) 0.74231(5) 0.65577(4) 0.0334(2) Uani 1 1 d U
W7A W 0.31903(6) 0.63228(5) 0.52460(5) 0.0353(2) Uani 1 1 d U
W8A W 0.43719(6) 0.66737(6) 0.43497(5) 0.0463(3) Uani 1 1 d U
W9A W 0.58250(7) 0.82278(8) 0.62407(6) 0.0595(4) Uani 1 1 d U
W10A W 0.47908(6) 0.78788(6) 0.70821(5) 0.0444(3) Uani 1 1 d U
W11A W 0.49978(7) 0.67481(7) 0.57330(6) 0.0512(3) Uani 1 1 d U
W1B W 0.11010(7) 0.85531(6) 0.59336(5) 0.0455(3) Uani 1 1 d U
W2B W 0.15651(6) 0.82225(5) 0.44992(4) 0.0364(3) Uani 1 1 d U
W3B W -0.03989(9) 0.87032(8) 0.55199(6) 0.0653(4) Uani 1 1 d U
W4B W 0.00889(8) 0.83704(6) 0.40483(5) 0.0511(3) Uani 1 1 d U
W5B W 0.06108(6) 0.70717(5) 0.32061(4) 0.0333(2) Uani 1 1 d U
W6B W 0.08396(5) 0.60705(5) 0.38280(4) 0.0299(2) Uani 1 1 d U
W7B W 0.04042(6) 0.63630(6) 0.51389(5) 0.0413(3) Uani 1 1 d U
W8B W -0.03164(7) 0.77071(8) 0.60283(5) 0.0613(4) Uani 1 1 d U
W9B W -0.14026(7) 0.74007(8) 0.41305(6) 0.0602(4) Uani 1 1 d U
W10B W -0.08330(6) 0.61028(6) 0.33011(5) 0.0433(3) Uani 1 1 d U
W11B W -0.12865(7) 0.64016(8) 0.46491(6) 0.0604(4) Uani 1 1 d U
W1C W 1.02322(5) 0.77747(4) 0.89954(4) 0.0273(2) Uani 1 1 d U
W2C W 1.01710(5) 0.87954(4) 1.05451(4) 0.0258(2) Uani 1 1 d U
W3C W 1.17995(6) 0.85720(4) 0.91073(4) 0.0315(2) Uani 1 1 d U
W4C W 1.17335(5) 0.96374(4) 1.06943(4) 0.0306(2) Uani 1 1 d U
W5C W 1.13834(5) 0.90868(5) 1.16352(4) 0.0286(2) Uani 1 1 d U
W6C W 1.08935(5) 0.74054(4) 1.10191(4) 0.0250(2) Uani 1 1 d U
W7C W 1.09567(5) 0.64372(4) 0.95915(4) 0.0246(2) Uani 1 1 d U
W8C W 1.14823(5) 0.70410(4) 0.85790(4) 0.0299(2) Uani 1 1 d U
W9C W 1.30507(5) 0.87876(5) 1.02869(4) 0.0308(2) Uani 1 1 d U
W10C W 1.26454(5) 0.82044(5) 1.12090(4) 0.0291(2) Uani 1 1 d U
W11C W 1.26969(5) 0.72365(5) 0.97463(5) 0.0300(2) Uani 1 1 d U
W1D W 0.82491(5) 0.78976(4) 1.09602(4) 0.0273(2) Uani 1 1 d U
W2D W 0.81740(5) 0.77870(5) 0.95122(5) 0.0303(2) Uani 1 1 d U
W3D W 0.65565(5) 0.76149(6) 1.08380(5) 0.0384(3) Uani 1 1 d U
W4D W 0.64744(6) 0.74867(5) 0.93497(5) 0.0408(3) Uani 1 1 d U
W5D W 0.72426(6) 0.65258(5) 0.82799(5) 0.0381(3) Uani 1 1 d U
W6D W 0.82110(5) 0.56572(4) 0.86592(4) 0.0288(2) Uani 1 1 d U
W7D W 0.82841(5) 0.57670(4) 0.99866(5) 0.0266(2) Uani 1 1 d U
W8D W 0.73540(5) 0.67270(5) 1.11277(5) 0.0325(2) Uani 1 1 d U
W9D W 0.55957(5) 0.61827(6) 0.95187(5) 0.0429(3) Uani 1 1 d U
W10D W 0.63799(6) 0.52378(5) 0.84364(5) 0.0387(3) Uani 1 1 d U
W11D W 0.64561(5) 0.53174(5) 0.97936(5) 0.0379(3) Uani 1 1 d U

loop_
_atom_site_aniso_label
_atom_site_aniso_U_11
_atom_site_aniso_U_22
_atom_site_aniso_U_33
_atom_site_aniso_U_23
_atom_site_aniso_U_13
_atom_site_aniso_U_12
C1 0.062(13) 0.070(12) 0.057(12) 0.039(9) -0.003(8) 0.010(9)
C2 0.041(11) 0.045(10) 0.048(10) 0.025(8) 0.007(8) -0.005(8)
C3 0.060(12) 0.059(12) 0.050(11) 0.026(9) 0.004(8) 0.011(8)
C4 0.050(11) 0.054(11) 0.040(10) 0.026(8) 0.015(8) 0.013(8)
C5 0.059(12) 0.055(11) 0.052(11) 0.026(9) 0.007(8) 0.005(8)
C6 0.049(11) 0.047(10) 0.044(10) 0.022(8) 0.007(8) 0.004(8)
C7 0.056(12) 0.051(11) 0.055(11) 0.026(8) 0.008(8) 0.016(8)
C8 0.082(14) 0.068(13) 0.068(13) 0.037(10) 0.008(9) 0.012(9)
C9 0.047(11) 0.053(11) 0.044(10) 0.026(8) 0.015(8) 0.008(8)
C10 0.072(14) 0.072(13) 0.071(13) 0.037(9) 0.013(9) 0.019(9)
C11 0.044(10) 0.029(8) 0.041(9) 0.031(7) 0.004(7) 0.003(7)
C12 0.044(11) 0.047(10) 0.047(10) 0.032(8) 0.004(8) 0.002(8)
C13 0.096(17) 0.096(17) 0.095(16) 0.048(11) 0.011(10) 0.018(10)
C14 0.077(14) 0.075(14) 0.072(13) 0.039(10) 0.011(9) 0.008(9)
C15 0.066(13) 0.059(12) 0.066(12) 0.034(9) 0.018(9) 0.013(8)
C16 0.087(16) 0.088(15) 0.090(15) 0.048(10) 0.019(9) 0.012(9)
C17 0.088(15) 0.077(14) 0.074(14) 0.039(10) 0.014(9) 0.028(9)
C18 0.080(15) 0.078(14) 0.084(14) 0.044(10) 0.028(9) 0.018(9)
C19 0.109(19) 0.104(18) 0.106(18) 0.055(12) 0.007(10) 0.026(10)
C20 0.095(17) 0.092(16) 0.098(17) 0.047(11) 0.002(9) 0.022(10)
C21 0.082(15) 0.092(15) 0.077(14) 0.042(10) 0.018(9) 0.014(9)
C22 0.13(2) 0.14(2) 0.13(2) 0.067(13) 0.023(10) 0.027(11)
C23 0.077(15) 0.080(14) 0.079(14) 0.035(10) 0.012(9) 0.024(9)
C24 0.14(2) 0.13(2) 0.14(2) 0.071(14) 0.014(10) 0.032(11)
C25 0.15(3) 0.15(3) 0.15(3) 0.073(15) 0.021(10) 0.038(11)
C26 0.108(19) 0.107(18) 0.108(18) 0.058(12) 0.017(10) 0.021(10)
C27 0.069(13) 0.058(12) 0.060(12) 0.033(9) 0.000(8) 0.020(9)
C28 0.096(17) 0.092(16) 0.091(16) 0.044(11) 0.018(10) 0.023(10)
C29 0.089(16) 0.089(16) 0.086(15) 0.042(10) 0.016(10) 0.012(9)
C30 0.063(13) 0.066(12) 0.057(12) 0.025(9) 0.011(9) 0.007(9)
C31 0.062(12) 0.059(12) 0.057(12) 0.026(9) 0.020(9) 0.014(8)
C32 0.067(13) 0.069(13) 0.067(13) 0.033(9) 0.020(9) 0.008(9)
Hf1 0.0350(6) 0.0285(5) 0.0196(5) 0.0136(4) 0.0010(4) -0.0012(4)
Hf2 0.0225(5) 0.0228(5) 0.0283(5) 0.0153(4) 0.0027(4) 0.0042(4)
N1 0.059(11) 0.062(11) 0.064(11) 0.032(8) 0.009(8) 0.014(8)
N2 0.043(9) 0.041(9) 0.048(9) 0.025(7) 0.006(7) 0.006(7)
N3 0.055(11) 0.050(10) 0.054(10) 0.022(8) 0.008(8) 0.013(8)
N4 0.057(10) 0.043(9) 0.049(10) 0.024(7) 0.004(8) 0.012(8)
N5 0.096(15) 0.096(14) 0.089(14) 0.043(10) 0.013(9) 0.023(9)
N6 0.099(15) 0.095(14) 0.101(14) 0.056(10) 0.005(9) 0.027(9)
N7 0.052(10) 0.049(10) 0.041(9) 0.019(7) 0.009(8) -0.004(7)
N8 0.051(10) 0.040(9) 0.043(9) 0.020(7) 0.012(7) 0.005(7)
O1A 0.048(8) 0.037(7) 0.032(7) 0.020(6) 0.007(6) 0.010(6)
O2A 0.050(9) 0.043(8) 0.036(7) 0.025(6) 0.011(6) -0.006(6)
O3A 0.066(10) 0.044(8) 0.049(8) 0.029(7) 0.004(7) 0.004(7)
O4A 0.054(9) 0.052(8) 0.048(8) 0.035(7) 0.010(7) -0.002(7)
O5A 0.057(9) 0.043(8) 0.043(8) 0.027(7) -0.002(7) -0.012(7)
O6A 0.055(9) 0.049(8) 0.033(8) 0.021(6) 0.002(7) 0.008(7)
O7A 0.042(8) 0.052(8) 0.036(8) 0.024(6) 0.004(6) 0.005(7)
O8A 0.049(9) 0.068(9) 0.047(8) 0.033(7) 0.016(7) 0.006(7)
O9A 0.060(10) 0.078(10) 0.059(9) 0.038(8) 0.015(7) 0.004(7)
O10A 0.043(9) 0.054(9) 0.042(8) 0.019(7) 0.008(7) -0.009(7)
O11A 0.082(11) 0.074(10) 0.066(10) 0.039(8) 0.009(8) 0.000(8)
O12A 0.056(9) 0.052(9) 0.036(8) 0.023(7) 0.005(7) -0.008(7)
O13A 0.068(10) 0.054(9) 0.036(8) 0.021(7) 0.001(7) 0.010(7)
O14A 0.034(8) 0.029(7) 0.026(7) 0.014(6) -0.004(6) -0.005(6)
O15A 0.043(8) 0.046(8) 0.031(7) 0.022(6) 0.008(6) 0.006(6)
O16A 0.034(8) 0.041(8) 0.037(7) 0.023(6) 0.000(6) -0.001(6)
O17A 0.043(8) 0.033(7) 0.049(8) 0.019(6) -0.003(7) 0.011(6)
O18A 0.031(7) 0.033(7) 0.030(7) 0.017(6) 0.000(6) 0.007(6)
O19A 0.064(10) 0.070(10) 0.058(9) 0.030(7) 0.005(7) 0.021(8)
O20A 0.032(8) 0.047(8) 0.029(7) 0.020(6) 0.003(6) -0.001(6)
O21A 0.032(8) 0.039(8) 0.030(7) 0.012(6) 0.008(6) 0.001(6)
O22A 0.030(7) 0.034(7) 0.024(7) 0.015(6) 0.002(6) 0.000(6)
O23A 0.051(9) 0.053(9) 0.043(8) 0.026(7) 0.004(7) 0.000(7)
O24A 0.053(9) 0.066(9) 0.057(9) 0.032(7) 0.008(7) 0.010(7)
O25A 0.050(9) 0.055(9) 0.051(9) 0.027(7) 0.009(7) 0.000(7)
O26A 0.039(8) 0.039(8) 0.042(8) 0.019(6) 0.003(6) -0.003(6)
O27A 0.043(8) 0.048(8) 0.027(7) 0.026(6) 0.003(6) 0.006(6)
O28A 0.044(9) 0.048(8) 0.040(8) 0.020(6) 0.001(6) 0.014(7)
O29A 0.035(8) 0.052(8) 0.042(8) 0.013(7) -0.003(6) 0.010(7)
O30A 0.033(8) 0.082(10) 0.046(8) 0.032(7) 0.003(7) 0.015(7)
O31A 0.061(10) 0.080(10) 0.059(9) 0.037(8) 0.014(8) 0.005(8)
O32A 0.046(9) 0.072(10) 0.049(9) 0.028(7) 0.011(7) 0.004(7)
O33A 0.059(10) 0.061(9) 0.049(9) 0.029(7) 0.006(7) 0.010(7)
O34A 0.040(8) 0.056(9) 0.037(8) 0.024(7) 0.003(6) 0.004(7)
O35A 0.075(11) 0.075(10) 0.070(10) 0.035(8) 0.013(8) 0.014(8)
O1AL 0.025(7) 0.027(6) 0.022(6) 0.015(5) 0.000(5) 0.002(5)
O2AL 0.033(7) 0.026(7) 0.029(7) 0.016(6) 0.010(6) 0.002(6)
O3AL 0.037(8) 0.032(7) 0.028(7) 0.018(6) 0.007(6) -0.002(6)
O4AL 0.040(8) 0.033(7) 0.037(7) 0.020(6) 0.003(6) -0.005(6)
O1B 0.068(10) 0.058(9) 0.045(8) 0.025(7) 0.000(7) 0.018(7)
O2B 0.048(9) 0.056(9) 0.040(8) 0.021(7) 0.003(7) 0.017(7)
O3B 0.054(9) 0.036(8) 0.042(8) 0.019(6) 0.004(7) 0.008(7)
O4B 0.064(10) 0.065(9) 0.046(9) 0.025(7) -0.001(7) 0.028(8)
O5B 0.050(9) 0.042(8) 0.035(7) 0.025(6) -0.005(6) 0.013(6)
O6B 0.037(8) 0.031(7) 0.030(7) 0.020(6) 0.006(6) 0.004(6)
O7B 0.054(9) 0.052(9) 0.042(8) 0.024(7) 0.014(7) 0.008(7)
O8B 0.070(10) 0.088(11) 0.062(10) 0.028(8) 0.013(8) 0.036(8)
O9B 0.072(11) 0.081(11) 0.062(10) 0.027(8) 0.020(8) 0.032(8)
O10B 0.070(10) 0.065(10) 0.049(9) 0.022(7) 0.006(7) 0.022(8)
O11B 0.076(11) 0.068(10) 0.066(10) 0.042(8) -0.008(7) 0.022(8)
O12B 0.046(8) 0.052(8) 0.035(7) 0.026(6) 0.005(6) 0.015(7)
O13B 0.044(9) 0.057(9) 0.036(8) 0.024(7) 0.012(6) 0.006(7)
O14B 0.031(7) 0.028(7) 0.022(6) 0.009(5) 0.005(6) 0.012(6)
O15B 0.035(8) 0.030(7) 0.025(7) 0.010(6) 0.003(6) 0.003(6)
O16B 0.039(8) 0.038(7) 0.029(7) 0.020(6) 0.007(6) -0.001(6)
O17B 0.057(9) 0.056(9) 0.047(8) 0.034(7) 0.004(7) -0.009(7)
O18B 0.049(9) 0.056(9) 0.038(8) 0.027(7) 0.014(7) 0.004(7)
O19B 0.081(11) 0.080(10) 0.057(9) 0.037(8) 0.024(8) 0.012(8)
O20B 0.037(8) 0.042(8) 0.030(7) 0.020(6) 0.005(6) 0.010(6)
O21B 0.035(7) 0.031(7) 0.024(7) 0.016(6) -0.003(6) 0.011(6)
O22B 0.034(8) 0.039(7) 0.020(6) 0.017(6) 0.004(6) 0.008(6)
O23B 0.040(8) 0.063(9) 0.039(8) 0.027(7) 0.005(6) 0.012(7)
O24B 0.060(10) 0.068(9) 0.063(9) 0.031(7) 0.028(7) 0.028(7)
O25B 0.061(9) 0.066(9) 0.037(8) 0.026(7) 0.008(7) 0.026(7)
O26B 0.032(8) 0.047(8) 0.024(7) 0.021(6) 0.005(6) 0.004(6)
O27B 0.034(8) 0.039(7) 0.029(7) 0.022(6) 0.000(6) -0.001(6)
O28B 0.039(8) 0.059(9) 0.037(8) 0.025(7) 0.005(6) 0.001(7)
O29B 0.053(9) 0.061(9) 0.034(8) 0.023(7) 0.011(7) 0.013(7)
O30B 0.061(10) 0.082(10) 0.057(9) 0.036(8) 0.012(8) 0.007(8)
O31B 0.066(10) 0.079(10) 0.070(10) 0.037(8) 0.014(8) 0.027(8)
O32B 0.049(9) 0.066(9) 0.048(8) 0.028(7) -0.001(7) 0.017(7)
O33B 0.039(8) 0.054(8) 0.044(8) 0.024(7) 0.010(7) 0.013(7)
O34B 0.045(9) 0.060(9) 0.044(8) 0.022(7) 0.009(7) 0.007(7)
O35B 0.059(10) 0.076(10) 0.058(9) 0.040(8) -0.003(7) -0.001(7)
O1BL 0.038(8) 0.033(7) 0.021(6) 0.013(6) 0.008(6) 0.013(6)
O2BL 0.033(7) 0.023(6) 0.025(7) 0.010(5) 0.003(6) 0.004(6)
O3BL 0.021(7) 0.029(7) 0.027(7) 0.011(5) -0.003(5) 0.009(6)
O4BL 0.028(7) 0.034(7) 0.026(7) 0.013(6) 0.007(6) 0.000(6)
O1C 0.048(8) 0.045(8) 0.034(7) 0.027(6) 0.000(6) 0.008(6)
O2C 0.037(8) 0.026(7) 0.029(7) 0.019(6) -0.008(6) -0.002(6)
O3C 0.035(8) 0.038(7) 0.038(7) 0.024(6) 0.002(6) 0.013(6)
O4C 0.040(8) 0.023(7) 0.035(7) 0.019(6) 0.004(6) -0.002(6)
O5C 0.043(8) 0.038(8) 0.047(8) 0.023(6) 0.004(7) 0.007(6)
O6C 0.042(8) 0.037(7) 0.035(7) 0.017(6) 0.004(6) 0.011(6)
O7C 0.033(8) 0.032(7) 0.027(7) 0.007(6) 0.007(6) 0.009(6)
O8C 0.036(8) 0.028(7) 0.031(7) 0.013(6) 0.017(6) 0.004(6)
O9C 0.051(9) 0.049(8) 0.044(8) 0.026(7) 0.008(7) 0.008(7)
O10C 0.037(8) 0.030(7) 0.029(7) 0.014(6) 0.008(6) 0.005(6)
O11C 0.049(9) 0.031(7) 0.043(8) 0.021(6) 0.008(7) 0.002(6)
O12C 0.036(8) 0.023(7) 0.034(7) 0.008(6) 0.009(6) 0.000(6)
O13C 0.039(8) 0.040(8) 0.032(7) 0.012(6) 0.011(6) 0.008(6)
O14C 0.025(7) 0.033(7) 0.022(6) 0.014(5) 0.009(5) 0.007(6)
O15C 0.031(8) 0.044(8) 0.038(7) 0.027(6) 0.004(6) 0.006(6)
O16C 0.030(7) 0.026(7) 0.036(7) 0.018(6) 0.008(6) 0.011(6)
O17C 0.026(7) 0.038(7) 0.042(8) 0.019(6) 0.005(6) 0.000(6)
O18C 0.029(7) 0.019(6) 0.026(7) 0.010(5) 0.011(6) 0.008(5)
O19C 0.042(8) 0.040(8) 0.036(7) 0.020(6) 0.010(6) -0.001(6)
O20C 0.029(7) 0.024(6) 0.021(6) 0.016(5) 0.003(5) 0.004(5)
O21C 0.034(7) 0.025(7) 0.027(7) 0.013(6) 0.004(6) 0.001(6)
O22C 0.022(7) 0.021(6) 0.021(6) 0.013(5) 0.004(5) 0.002(5)
O23C 0.035(8) 0.035(7) 0.026(7) 0.018(6) 0.004(6) 0.004(6)
O24C 0.031(7) 0.030(7) 0.025(7) 0.013(6) 0.007(6) -0.002(6)
O25C 0.031(7) 0.026(7) 0.024(7) 0.002(5) 0.008(6) 0.005(6)
O26C 0.014(6) 0.027(7) 0.024(6) 0.007(5) 0.005(5) -0.005(5)
O27C 0.016(6) 0.034(7) 0.031(7) 0.016(6) 0.009(5) 0.008(5)
O28C 0.022(7) 0.025(6) 0.036(7) 0.018(6) 0.004(6) 0.005(5)
O29C 0.031(7) 0.025(7) 0.030(7) 0.008(6) 0.012(6) 0.000(6)
O30C 0.034(7) 0.027(7) 0.034(7) 0.018(6) 0.014(6) 0.007(6)
O31C 0.040(8) 0.047(8) 0.041(8) 0.017(6) 0.008(7) 0.004(7)
O32C 0.028(7) 0.037(7) 0.030(7) 0.010(6) 0.003(6) 0.002(6)
O33C 0.038(8) 0.050(8) 0.044(8) 0.024(7) 0.004(6) 0.014(7)
O34C 0.027(7) 0.033(7) 0.031(7) 0.016(6) 0.007(6) 0.006(6)
O35C 0.030(7) 0.036(7) 0.038(7) 0.019(6) 0.011(6) 0.017(6)
O1CL 0.019(7) 0.023(6) 0.027(7) 0.012(5) 0.005(5) 0.005(5)
O2CL 0.026(7) 0.030(7) 0.026(7) 0.019(6) -0.005(5) -0.001(5)
O3CL 0.031(7) 0.028(7) 0.032(7) 0.022(6) 0.006(6) 0.003(6)
O4CL 0.028(7) 0.034(7) 0.036(7) 0.016(6) 0.003(6) 0.012(6)
O1D 0.046(8) 0.034(7) 0.040(8) 0.019(6) 0.003(6) 0.013(6)
O2D 0.022(7) 0.035(7) 0.024(7) 0.012(6) 0.001(5) 0.003(6)
O3D 0.050(9) 0.035(7) 0.044(8) 0.021(6) 0.006(7) 0.015(6)
O4D 0.026(7) 0.028(7) 0.037(7) 0.008(6) -0.001(6) 0.014(6)
O5D 0.038(8) 0.035(7) 0.045(8) 0.014(6) 0.009(6) 0.023(6)
O6D 0.045(9) 0.049(8) 0.043(8) 0.023(7) -0.009(6) 0.011(7)
O7D 0.021(7) 0.025(7) 0.032(7) 0.009(5) -0.008(5) 0.008(5)
O8D 0.046(9) 0.051(8) 0.045(8) 0.018(6) 0.026(7) 0.015(7)
O9D 0.040(8) 0.054(9) 0.051(9) 0.022(7) 0.002(7) 0.017(7)
O10D 0.040(8) 0.041(8) 0.041(8) 0.015(6) 0.004(6) 0.017(7)
O11D 0.053(9) 0.056(9) 0.044(8) 0.021(7) -0.005(7) 0.022(7)
O12D 0.041(8) 0.046(8) 0.041(8) 0.012(6) 0.001(7) 0.015(7)
O13D 0.043(8) 0.048(8) 0.041(8) 0.021(6) -0.002(6) 0.019(7)
O14D 0.056(9) 0.029(7) 0.037(7) 0.022(6) 0.021(6) 0.022(6)
O15D 0.018(7) 0.021(6) 0.027(7) -0.001(5) 0.006(5) 0.008(5)
O16D 0.032(8) 0.029(7) 0.052(8) 0.022(6) 0.005(6) 0.001(6)
O17D 0.032(8) 0.034(7) 0.052(8) 0.022(6) 0.008(6) 0.012(6)
O18D 0.014(6) 0.020(6) 0.024(6) 0.005(5) 0.012(5) 0.004(5)
O19D 0.039(8) 0.049(8) 0.048(8) 0.028(7) 0.010(7) 0.003(6)
O20D 0.018(7) 0.028(7) 0.028(7) 0.010(5) 0.008(5) 0.003(5)
O21D 0.027(7) 0.038(7) 0.039(8) 0.016(6) 0.004(6) 0.008(6)
O22D 0.014(6) 0.019(6) 0.032(7) 0.007(5) 0.000(5) 0.006(5)
O23D 0.024(7) 0.036(7) 0.024(7) 0.013(6) -0.003(6) 0.001(6)
O24D 0.036(8) 0.032(7) 0.033(7) 0.006(6) 0.007(6) 0.014(6)
O25D 0.042(9) 0.056(9) 0.042(8) 0.017(7) 0.001(7) 0.014(7)
O26D 0.030(7) 0.028(7) 0.013(6) 0.007(5) -0.010(5) 0.007(6)
O27D 0.023(7) 0.026(7) 0.045(8) 0.006(6) 0.005(6) 0.004(6)
O28D 0.029(7) 0.037(7) 0.037(7) 0.017(6) 0.007(6) 0.001(6)
O29D 0.032(8) 0.049(8) 0.042(8) 0.030(6) 0.008(6) 0.007(6)
O30D 0.024(7) 0.041(8) 0.038(8) 0.008(6) 0.002(6) 0.009(6)
O31D 0.050(9) 0.059(9) 0.051(9) 0.024(7) 0.007(7) 0.024(7)
O32D 0.033(8) 0.052(8) 0.039(8) 0.015(6) -0.004(6) 0.017(7)
O33D 0.042(8) 0.039(8) 0.044(8) 0.017(6) 0.009(7) 0.005(6)
O34D 0.039(8) 0.047(8) 0.041(8) 0.019(6) 0.011(7) 0.007(7)
O35D 0.042(9) 0.044(8) 0.052(8) 0.021(7) 0.009(7) -0.003(7)
O1DL 0.023(7) 0.023(6) 0.038(7) 0.018(6) 0.006(6) 0.009(5)
O2DL 0.020(7) 0.027(7) 0.034(7) 0.016(6) 0.003(6) 0.002(5)
O3DL 0.015(6) 0.021(6) 0.029(7) 0.013(5) 0.010(5) 0.002(5)
O4DL 0.027(7) 0.024(7) 0.031(7) 0.012(6) 0.002(6) 0.004(6)
O1S 0.031(9) 0.036(8) 0.034(8) 0.013(7) 0.006(7) 0.003(7)
O2S 0.062(11) 0.068(11) 0.053(10) 0.032(8) 0.004(8) 0.016(8)
O3S 0.072(12) 0.067(11) 0.068(11) 0.038(9) 0.009(8) 0.003(8)
O4S 0.073(12) 0.073(12) 0.080(12) 0.041(9) -0.005(8) 0.015(9)
O5S 0.079(13) 0.073(12) 0.079(12) 0.038(9) 0.006(9) 0.028(9)
P1A 0.029(3) 0.038(3) 0.023(3) 0.014(3) 0.001(3) -0.004(3)
P1B 0.032(4) 0.046(4) 0.020(3) 0.013(3) 0.003(3) 0.009(3)
P1C 0.021(3) 0.014(2) 0.016(2) 0.008(2) 0.005(2) 0.003(2)
P1D 0.011(3) 0.027(3) 0.022(3) 0.009(2) -0.003(2) 0.004(2)
W1A 0.0403(6) 0.0409(6) 0.0222(5) 0.0168(5) -0.0002(4) -0.0091(5)
W2A 0.0611(8) 0.0282(5) 0.0236(5) 0.0122(4) -0.0042(5) -0.0082(5)
W3A 0.0430(7) 0.0834(10) 0.0395(7) 0.0373(7) 0.0009(6) -0.0159(7)
W4A 0.0685(10) 0.0555(8) 0.0363(6) 0.0261(6) -0.0152(6) -0.0324(7)
W5A 0.0653(9) 0.0379(6) 0.0212(5) 0.0118(5) -0.0080(5) -0.0109(6)
W6A 0.0358(6) 0.0403(6) 0.0234(5) 0.0198(4) -0.0009(4) -0.0027(5)
W7A 0.0374(6) 0.0333(5) 0.0314(5) 0.0163(5) -0.0029(5) 0.0007(5)
W8A 0.0415(7) 0.0628(8) 0.0284(6) 0.0186(6) 0.0069(5) 0.0102(6)
W9A 0.0363(7) 0.0933(11) 0.0419(7) 0.0390(7) -0.0052(6) -0.0135(7)
W10A 0.0362(6) 0.0617(8) 0.0294(6) 0.0251(6) -0.0052(5) -0.0066(6)
W11A 0.0400(7) 0.0734(9) 0.0418(7) 0.0296(7) 0.0026(6) 0.0144(7)
W1B 0.0672(9) 0.0476(7) 0.0201(5) 0.0136(5) 0.0038(5) 0.0194(6)
W2B 0.0537(7) 0.0323(5) 0.0226(5) 0.0161(4) -0.0010(5) 0.0029(5)
W3B 0.0797(11) 0.0870(11) 0.0312(6) 0.0213(7) 0.0141(7) 0.0460(9)
W4B 0.0711(10) 0.0573(8) 0.0307(6) 0.0217(6) 0.0050(6) 0.0287(7)
W5B 0.0370(6) 0.0428(6) 0.0195(5) 0.0167(4) 0.0023(4) 0.0048(5)
W6B 0.0299(5) 0.0332(5) 0.0220(5) 0.0144(4) -0.0009(4) -0.0041(4)
W7B 0.0356(6) 0.0603(7) 0.0302(5) 0.0307(5) 0.0017(5) -0.0070(6)
W8B 0.0568(9) 0.1014(12) 0.0281(6) 0.0316(7) 0.0170(6) 0.0234(8)
W9B 0.0465(8) 0.1000(12) 0.0355(6) 0.0295(7) 0.0110(6) 0.0315(8)
W10B 0.0298(6) 0.0653(8) 0.0302(6) 0.0247(6) 0.0012(5) -0.0010(6)
W11B 0.0341(7) 0.1060(12) 0.0410(7) 0.0414(8) 0.0102(6) 0.0019(7)
W1C 0.0343(6) 0.0243(5) 0.0236(5) 0.0141(4) 0.0002(4) 0.0015(4)
W2C 0.0300(5) 0.0197(4) 0.0272(5) 0.0117(4) 0.0033(4) 0.0047(4)
W3C 0.0439(6) 0.0247(5) 0.0232(5) 0.0137(4) 0.0066(4) -0.0033(4)
W4C 0.0373(6) 0.0203(4) 0.0272(5) 0.0097(4) 0.0047(4) -0.0027(4)
W5C 0.0297(5) 0.0307(5) 0.0201(4) 0.0098(4) 0.0044(4) 0.0033(4)
W6C 0.0192(5) 0.0341(5) 0.0302(5) 0.0233(4) 0.0048(4) 0.0043(4)
W7C 0.0207(5) 0.0208(4) 0.0332(5) 0.0149(4) 0.0042(4) 0.0025(4)
W8C 0.0363(6) 0.0233(5) 0.0211(5) 0.0066(4) 0.0067(4) -0.0006(4)
W9C 0.0276(5) 0.0284(5) 0.0253(5) 0.0095(4) 0.0066(4) -0.0065(4)
W10C 0.0202(5) 0.0379(5) 0.0267(5) 0.0162(4) 0.0015(4) 0.0008(4)
W11C 0.0214(5) 0.0289(5) 0.0336(5) 0.0121(4) 0.0085(4) 0.0017(4)
W1D 0.0241(5) 0.0276(5) 0.0280(5) 0.0116(4) 0.0006(4) 0.0079(4)
W2D 0.0349(6) 0.0284(5) 0.0298(5) 0.0152(4) -0.0008(4) 0.0113(4)
W3D 0.0252(6) 0.0474(6) 0.0327(6) 0.0101(5) 0.0019(4) 0.0157(5)
W4D 0.0381(7) 0.0438(6) 0.0377(6) 0.0153(5) -0.0061(5) 0.0191(5)
W5D 0.0438(7) 0.0390(6) 0.0282(5) 0.0139(5) -0.0030(5) 0.0118(5)
W6D 0.0280(5) 0.0238(5) 0.0286(5) 0.0090(4) 0.0043(4) 0.0045(4)
W7D 0.0207(5) 0.0246(5) 0.0370(5) 0.0183(4) 0.0035(4) 0.0026(4)
W8D 0.0213(5) 0.0423(6) 0.0323(5) 0.0184(5) 0.0048(4) 0.0044(4)
W9D 0.0212(5) 0.0537(7) 0.0389(6) 0.0129(6) -0.0027(5) 0.0064(5)
W10D 0.0279(6) 0.0376(6) 0.0349(6) 0.0088(5) -0.0041(5) 0.0012(5)
W11D 0.0223(5) 0.0405(6) 0.0433(6) 0.0192(5) 0.0014(5) -0.0036(5)

loop_
_atom_type_symbol
_atom_type_description
_atom_type_scat_dispersion_real
_atom_type_scat_dispersion_imag
_atom_type_scat_source
C C 0.0033 0.0016 'International Tables Vol C Tables 4.2.6.8 and 6.1.1.4'
H H 0.0000 0.0000 'International Tables Vol C Tables 4.2.6.8 and 6.1.1.4'
N N 0.0061 0.0033 'International Tables Vol C Tables 4.2.6.8 and 6.1.1.4'
O O 0.0106 0.0060 'International Tables Vol C Tables 4.2.6.8 and 6.1.1.4'
P P 0.1023 0.0942 'International Tables Vol C Tables 4.2.6.8 and 6.1.1.4'
Hf Hf -0.5830 6.1852 'International Tables Vol C Tables 4.2.6.8 and 6.1.1.4'
W W -0.8490 6.8722 'International Tables Vol C Tables 4.2.6.8 and 6.1.1.4'

loop_
_geom_angle_atom_site_label_1
_geom_angle_atom_site_label_2
_geom_angle_atom_site_label_3
_geom_angle
N1 C1 C3 111(3)
N8 C2 C4 103(2)
N1 C5 C7 112(3)
N8 C6 C8 107(3)
N2 C9 C10 112(2)
N2 C11 C12 117(2)
N3 C13 C14 114(4)
N3 C15 C16 110(3)
C18 C17 N4 104(3)
N4 C19 C20 107(4)
N5 C21 C22 113(4)
C24 C23 N5 108(4)
C26 C25 N6 110(5)
N6 C27 C28 104(3)
C30 C29 N7 106(3)
N7 C31 C32 102(3)
O2BL Hf1 O4AL 136.8(6)
O2BL Hf1 O1BL 72.2(6)
O4AL Hf1 O1BL 148.3(6)
O2BL Hf1 O4BL 114.7(6)
O4AL Hf1 O4BL 80.3(7)
O1BL Hf1 O4BL 73.9(6)
O2BL Hf1 O2AL 81.5(6)
O4AL Hf1 O2AL 115.6(7)
O1BL Hf1 O2AL 74.8(6)
O4BL Hf1 O2AL 137.6(6)
O2BL Hf1 O1AL 73.8(6)
O4AL Hf1 O1AL 75.1(6)
O1BL Hf1 O1AL 134.9(6)
O4BL Hf1 O1AL 148.9(6)
O2AL Hf1 O1AL 71.6(6)
O2BL Hf1 O3AL 147.1(6)
O4AL Hf1 O3AL 74.5(7)
O1BL Hf1 O3AL 80.9(6)
O4BL Hf1 O3AL 74.0(6)
O2AL Hf1 O3AL 73.3(6)
O1AL Hf1 O3AL 116.1(6)
O2BL Hf1 O3BL 73.4(6)
O4AL Hf1 O3BL 72.9(6)
O1BL Hf1 O3BL 115.7(6)
O4BL Hf1 O3BL 73.7(6)
O2AL Hf1 O3BL 147.1(6)
O1AL Hf1 O3BL 81.1(6)
O3AL Hf1 O3BL 137.1(6)
O1CL Hf2 O4CL 75.4(6)
O1CL Hf2 O4DL 147.7(6)
O4CL Hf2 O4DL 79.8(6)
O1CL Hf2 O2DL 74.8(6)
O4CL Hf2 O2DL 140.1(6)
O4DL Hf2 O2DL 114.7(6)
O1CL Hf2 O2CL 72.6(6)
O4CL Hf2 O2CL 115.5(6)
O4DL Hf2 O2CL 138.0(6)
O2DL Hf2 O2CL 79.5(6)
O1CL Hf2 O3CL 115.8(6)
O4CL Hf2 O3CL 72.8(6)
O4DL Hf2 O3CL 75.0(6)
O2DL Hf2 O3CL 145.3(6)
O2CL Hf2 O3CL 73.3(6)
O1CL Hf2 O3DL 79.5(5)
O4CL Hf2 O3DL 74.0(6)
O4DL Hf2 O3DL 74.0(6)
O2DL Hf2 O3DL 75.0(6)
O2CL Hf2 O3DL 146.2(5)
O3CL Hf2 O3DL 137.8(6)
O1CL Hf2 O1DL 136.4(6)
O4CL Hf2 O1DL 146.1(6)
O4DL Hf2 O1DL 73.6(6)
O2DL Hf2 O1DL 71.8(6)
O2CL Hf2 O1DL 74.4(6)
O3CL Hf2 O1DL 80.2(6)
O3DL Hf2 O1DL 116.9(6)
C1 N1 C5 121(3)
C11 N2 C9 118(2)
C15 N3 C13 107(3)
C19 N4 C17 106(3)
C23 N5 C21 117(4)
C27 N6 C25 109(4)
C31 N7 C29 108(3)
C6 N8 C2 109(2)
W1A O2A W2A 140.0(9)
W3A O4A W1A 124.3(9)
W4A O5A W2A 126.1(10)
W5A O6A W2A 125.6(11)
W8A O7A W1A 124.7(10)
W3A O8A W8A 124.1(11)
W4A O10A W3A 152.9(13)
W4A O12A W5A 124.9(10)
W5A O14A W6A 155.9(11)
W6A O16A W7A 118.9(9)
W8A O18A W7A 155.0(10)
P1A O20A W8A 126.3(10)
P1A O20A W1A 123.0(11)
W8A O20A W1A 89.5(6)
P1A O20A W3A 127.1(10)
W8A O20A W3A 88.8(6)
W1A O20A W3A 90.8(6)
P1A O21A W2A 124.0(10)
P1A O21A W5A 125.4(10)
W2A O21A W5A 90.0(6)
P1A O21A W4A 126.5(10)
W2A O21A W4A 91.4(6)
W5A O21A W4A 88.4(6)
P1A O22A W6A 130.2(9)
P1A O22A W7A 130.6(10)
W6A O22A W7A 91.1(6)
P1A O23A W9A 126.6(11)
P1A O23A W11A 123.4(11)
W9A O23A W11A 91.9(8)
P1A O23A W10A 123.1(12)
W9A O23A W10A 91.9(7)
W11A O23A W10A 89.8(7)
W9A O24A W3A 150.7(13)
W4A O25A W9A 149.2(12)
W10A O26A W5A 148.1(11)
W10A O27A W6A 150.9(10)
W11A O28A W7A 152.0(11)
W8A O29A W11A 151.2(12)
W9A O30A W11A 125.4(11)
W9A O32A W10A 121.4(11)
W10A O34A W11A 122.5(10)
W1A O1AL Hf1 155.5(9)
W2A O2AL Hf1 160.3(9)
W6A O3AL Hf1 143.0(9)
W7A O4AL Hf1 143.5(9)
W2B O2B W1B 140.0(12)
W3B O4B W1B 126.9(12)
W4B O5B W2B 123.7(9)
W2B O6B W5B 124.9(9)
W8B O7B W1B 125.0(10)
W3B O8B W8B 125.5(13)
W3B O10B W4B 156.6(14)
W4B O12B W5B 124.1(9)
W5B O14B W6B 154.9(10)
W7B O16B W6B 118.8(9)
W7B O18B W8B 152.9(12)
P1B O20B W8B 126.2(10)
P1B O20B W3B 127.3(10)
W8B O20B W3B 89.6(6)
P1B O20B W1B 122.3(10)
W8B O20B W1B 90.3(6)
W3B O20B W1B 90.1(6)
P1B O21B W2B 123.3(9)
P1B O21B W5B 125.4(9)
W2B O21B W5B 90.2(6)
P1B O21B W4B 127.3(10)
W2B O21B W4B 90.6(5)
W5B O21B W4B 88.8(5)
P1B O22B W7B 131.4(10)
P1B O22B W6B 129.6(9)
W7B O22B W6B 91.6(6)
P1B O23B W11B 126.0(11)
P1B O23B W10B 124.7(11)
W11B O23B W10B 91.5(7)
P1B O23B W9B 121.6(12)
W11B O23B W9B 92.0(7)
W10B O23B W9B 91.3(7)
W3B O24B W9B 151.9(13)
W9B O25B W4B 153.6(11)
W10B O26B W5B 147.1(10)
W10B O27B W6B 150.3(9)
W11B O28B W7B 148.7(11)
W8B O29B W11B 151.2(12)
W9B O30B W11B 126.6(13)
W9B O32B W10B 127.3(11)
W11B O34B W10B 125.4(11)
W1B O1BL Hf1 155.2(9)
W2B O2BL Hf1 159.7(9)
W6B O3BL Hf1 143.5(9)
W7B O4BL Hf1 144.1(9)
W1C O2C W2C 141.6(8)
W3C O4C W1C 127.0(9)
W4C O5C W2C 125.0(10)
W2C O6C W5C 125.3(10)
W8C O7C W1C 127.1(9)
W8C O8C W3C 124.0(8)
W3C O10C W4C 154.1(10)
W4C O12C W5C 124.2(8)
W5C O14C W6C 154.0(9)
W6C O16C W7C 117.1(8)
W8C O18C W7C 153.5(9)
P1C O20C W8C 126.6(8)
P1C O20C W3C 126.3(8)
W8C O20C W3C 88.6(5)
P1C O20C W1C 123.2(9)
W8C O20C W1C 90.1(5)
W3C O20C W1C 90.8(5)
P1C O21C W5C 127.1(9)
P1C O21C W2C 122.8(9)
W5C O21C W2C 90.5(6)
P1C O21C W4C 126.2(9)
W5C O21C W4C 88.5(5)
W2C O21C W4C 90.7(6)
P1C O22C W6C 131.1(9)
P1C O22C W7C 129.1(8)
W6C O22C W7C 91.7(5)
P1C O23C W9C 128.5(9)
P1C O23C W11C 123.5(9)
W9C O23C W11C 91.1(6)
P1C O23C W10C 123.5(9)
W9C O23C W10C 91.0(6)
W11C O23C W10C 87.9(6)
W9C O24C W3C 152.6(9)
W9C O25C W4C 151.5(9)
W5C O26C W10C 148.0(8)
W10C O27C W6C 151.8(9)
W11C O28C W7C 152.6(9)
W8C O29C W11C 149.4(9)
W9C O30C W11C 125.8(9)
W9C O32C W10C 123.9(9)
W10C O34C W11C 125.0(9)
W1C O1CL Hf2 156.9(8)
W2C O2CL Hf2 159.9(9)
W6C O3CL Hf2 143.3(8)
W7C O4CL Hf2 146.6(10)
W1D O2D W2D 143.3(10)
W3D O4D W1D 126.4(8)
W4D O5D W2D 125.1(9)
W5D O6D W2D 127.0(11)
W1D O7D W8D 129.6(8)
W3D O8D W8D 125.4(9)
W3D O10D W4D 151.4(11)
W4D O12D W5D 124.4(11)
W6D O14D W5D 153.4(10)
W7D O16D W6D 120.1(9)
W7D O18D W8D 152.2(9)
P1D O20D W8D 126.3(9)
P1D O20D W1D 124.7(8)
W8D O20D W1D 90.8(5)
P1D O20D W3D 124.7(9)
W8D O20D W3D 88.4(5)
W1D O20D W3D 90.9(5)
P1D O21D W4D 127.0(10)
P1D O21D W2D 123.3(10)
W4D O21D W2D 91.6(6)
P1D O21D W5D 126.1(10)
W4D O21D W5D 88.5(6)
W2D O21D W5D 89.0(6)
P1D O22D W7D 130.8(9)
P1D O22D W6D 128.3(9)
W7D O22D W6D 91.1(5)
P1D O23D W9D 127.8(10)
P1D O23D W10D 123.2(9)
W9D O23D W10D 91.4(5)
P1D O23D W11D 123.3(9)
W9D O23D W11D 91.0(6)
W10D O23D W11D 89.3(6)
W3D O24D W9D 152.4(11)
W4D O25D W9D 152.9(12)
W10D O26D W5D 146.2(9)
W10D O27D W6D 150.9(10)
W11D O28D W7D 152.4(10)
W8D O29D W11D 150.2(10)
W9D O30D W11D 125.9(10)
W10D O32D W9D 124.3(10)
W11D O34D W10D 124.6(10)
W1D O1DL Hf2 156.3(9)
W2D O2DL Hf2 162.7(9)
W6D O3DL Hf2 142.7(8)
W7D O4DL Hf2 146.6(9)
O22A P1A O21A 111.7(10)
O22A P1A O20A 111.9(10)
O21A P1A O20A 108.7(10)
O22A P1A O23A 106.8(11)
O21A P1A O23A 109.4(11)
O20A P1A O23A 108.3(11)
O22B P1B O20B 112.0(10)
O22B P1B O21B 112.1(9)
O20B P1B O21B 109.1(10)
O22B P1B O23B 104.0(11)
O20B P1B O23B 109.3(11)
O21B P1B O23B 110.3(10)
O22C P1C O23C 108.4(9)
O22C P1C O21C 110.0(9)
O23C P1C O21C 108.4(10)
O22C P1C O20C 111.6(8)
O23C P1C O20C 108.2(9)
O21C P1C O20C 110.1(9)
O21D P1D O22D 111.9(10)
O21D P1D O23D 108.6(10)
O22D P1D O23D 108.9(9)
O21D P1D O20D 109.3(10)
O22D P1D O20D 108.6(9)
O23D P1D O20D 109.6(9)
O1A W1A O1AL 104.7(8)
O1A W1A O2A 103.4(9)
O1AL W1A O2A 94.8(7)
O1A W1A O7A 100.3(8)
O1AL W1A O7A 91.4(7)
O2A W1A O7A 153.1(9)
O1A W1A O4A 98.1(8)
O1AL W1A O4A 157.1(7)
O2A W1A O4A 82.1(8)
O7A W1A O4A 82.1(8)
O1A W1A O20A 166.6(8)
O1AL W1A O20A 86.8(6)
O2A W1A O20A 82.1(8)
O7A W1A O20A 72.2(7)
O4A W1A O20A 70.4(7)
O3A W2A O2AL 105.5(9)
O3A W2A O2A 104.9(9)
O2AL W2A O2A 91.2(7)
O3A W2A O6A 98.4(9)
O2AL W2A O6A 94.5(8)
O2A W2A O6A 153.6(9)
O3A W2A O5A 98.7(9)
O2AL W2A O5A 155.8(8)
O2A W2A O5A 81.2(8)
O6A W2A O5A 83.2(8)
O3A W2A O21A 165.9(8)
O2AL W2A O21A 86.2(7)
O2A W2A O21A 82.3(8)
O6A W2A O21A 72.3(8)
O5A W2A O21A 70.1(7)
O9A W3A O4A 101.5(10)
O9A W3A O8A 98.1(10)
O4A W3A O8A 89.0(10)
O9A W3A O10A 104.7(10)
O4A W3A O10A 90.2(9)
O8A W3A O10A 156.9(8)
O9A W3A O24A 101.1(11)
O4A W3A O24A 157.5(9)
O8A W3A O24A 88.1(10)
O10A W3A O24A 83.9(10)
O9A W3A O20A 170.9(9)
O4A W3A O20A 74.5(7)
O8A W3A O20A 73.9(7)
O10A W3A O20A 83.7(7)
O24A W3A O20A 83.2(8)
O11A W4A O5A 102.8(11)
O11A W4A O10A 102.5(10)
O5A W4A O10A 88.4(9)
O11A W4A O25A 101.8(12)
O5A W4A O25A 155.4(8)
O10A W4A O25A 86.6(10)
O11A W4A O12A 100.8(10)
O5A W4A O12A 89.9(9)
O10A W4A O12A 156.4(8)
O25A W4A O12A 85.2(9)
O11A W4A O21A 172.0(10)
O5A W4A O21A 72.3(7)
O10A W4A O21A 83.9(7)
O25A W4A O21A 83.2(8)
O12A W4A O21A 73.2(7)
O13A W5A O14A 104.9(9)
O13A W5A O6A 101.4(10)
O14A W5A O6A 89.1(8)
O13A W5A O26A 103.1(9)
O14A W5A O26A 86.1(8)
O6A W5A O26A 155.4(8)
O13A W5A O12A 99.5(10)
O14A W5A O12A 155.6(8)
O6A W5A O12A 87.8(9)
O26A W5A O12A 86.7(9)
O13A W5A O21A 170.1(8)
O14A W5A O21A 82.8(7)
O6A W5A O21A 72.0(7)
O26A W5A O21A 83.5(7)
O12A W5A O21A 73.2(7)
O15A W6A O3AL 101.8(8)
O15A W6A O16A 99.0(8)
O3AL W6A O16A 94.3(8)
O15A W6A O14A 101.3(8)
O3AL W6A O14A 93.5(7)
O16A W6A O14A 156.2(8)
O15A W6A O27A 98.8(8)
O3AL W6A O27A 159.2(7)
O16A W6A O27A 85.4(8)
O14A W6A O27A 79.4(7)
O15A W6A O22A 172.8(8)
O3AL W6A O22A 79.6(7)
O16A W6A O22A 73.8(7)
O14A W6A O22A 85.6(6)
O27A W6A O22A 80.4(6)
O17A W7A O4AL 103.0(8)
O17A W7A O18A 102.1(8)
O4AL W7A O18A 94.0(7)
O17A W7A O16A 99.2(8)
O4AL W7A O16A 92.3(8)
O18A W7A O16A 155.8(7)
O17A W7A O28A 98.1(9)
O4AL W7A O28A 158.9(8)
O18A W7A O28A 81.2(7)
O16A W7A O28A 84.5(8)
O17A W7A O22A 172.1(8)
O4AL W7A O22A 80.1(7)
O18A W7A O22A 84.8(6)
O16A W7A O22A 73.3(6)
O28A W7A O22A 79.0(7)
O19A W8A O7A 100.0(10)
O19A W8A O18A 103.7(10)
O7A W8A O18A 87.9(8)
O19A W8A O29A 104.4(10)
O7A W8A O29A 155.5(8)
O18A W8A O29A 85.8(8)
O19A W8A O8A 101.7(11)
O7A W8A O8A 87.2(9)
O18A W8A O8A 154.6(8)
O29A W8A O8A 88.4(9)
O19A W8A O20A 171.7(9)
O7A W8A O20A 73.6(7)
O18A W8A O20A 81.7(6)
O29A W8A O20A 82.1(7)
O8A W8A O20A 73.0(7)
O31A W9A O30A 100.0(11)
O31A W9A O24A 100.9(10)
O30A W9A O24A 91.3(10)
O31A W9A O25A 101.5(11)
O30A W9A O25A 158.5(9)
O24A W9A O25A 85.8(10)
O31A W9A O32A 98.8(10)
O30A W9A O32A 88.2(9)
O24A W9A O32A 160.1(10)
O25A W9A O32A 87.4(9)
O31A W9A O23A 170.4(10)
O30A W9A O23A 73.6(8)
O24A W9A O23A 86.6(9)
O25A W9A O23A 84.9(8)
O32A W9A O23A 74.2(8)
O33A W10A O27A 102.3(9)
O33A W10A O26A 101.7(9)
O27A W10A O26A 88.9(8)
O33A W10A O34A 100.7(10)
O27A W10A O34A 90.7(8)
O26A W10A O34A 157.2(8)
O33A W10A O32A 99.5(10)
O27A W10A O32A 158.0(8)
O26A W10A O32A 84.1(9)
O34A W10A O32A 87.9(9)
O33A W10A O23A 170.3(10)
O27A W10A O23A 86.0(7)
O26A W10A O23A 83.2(8)
O34A W10A O23A 74.0(8)
O32A W10A O23A 72.4(8)
O35A W11A O28A 105.7(11)
O35A W11A O29A 104.3(10)
O28A W11A O29A 87.1(9)
O35A W11A O34A 99.0(10)
O28A W11A O34A 90.4(8)
O29A W11A O34A 156.4(9)
O35A W11A O30A 100.6(11)
O28A W11A O30A 153.8(9)
O29A W11A O30A 86.9(8)
O34A W11A O30A 85.0(8)
O35A W11A O23A 167.5(10)
O28A W11A O23A 84.8(8)
O29A W11A O23A 82.7(8)
O34A W11A O23A 73.6(8)
O30A W11A O23A 69.1(8)
O1B W1B O1BL 104.7(9)
O1B W1B O2B 102.4(10)
O1BL W1B O2B 93.8(8)
O1B W1B O7B 100.7(10)
O1BL W1B O7B 92.6(8)
O2B W1B O7B 153.6(9)
O1B W1B O4B 98.9(10)
O1BL W1B O4B 156.3(9)
O2B W1B O4B 84.1(9)
O7B W1B O4B 79.9(9)
O1B W1B O20B 167.1(9)
O1BL W1B O20B 86.3(7)
O2B W1B O20B 83.2(7)
O7B W1B O20B 71.6(7)
O4B W1B O20B 70.0(8)
O3B W2B O2BL 106.5(9)
O3B W2B O2B 103.6(9)
O2BL W2B O2B 91.5(8)
O3B W2B O6B 98.1(8)
O2BL W2B O6B 94.9(7)
O2B W2B O6B 154.6(8)
O3B W2B O5B 95.9(9)
O2BL W2B O5B 157.4(8)
O2B W2B O5B 80.6(8)
O6B W2B O5B 84.2(7)
O3B W2B O21B 164.6(7)
O2BL W2B O21B 86.8(7)
O2B W2B O21B 83.3(8)
O6B W2B O21B 72.6(6)
O5B W2B O21B 71.3(7)
O9B W3B O4B 104.9(11)
O9B W3B O24B 101.1(12)
O4B W3B O24B 153.8(10)
O9B W3B O10B 103.2(11)
O4B W3B O10B 95.0(10)
O24B W3B O10B 82.2(10)
O9B W3B O8B 99.7(11)
O4B W3B O8B 85.9(11)
O24B W3B O8B 86.5(11)
O10B W3B O8B 156.0(10)
O9B W3B O20B 171.4(9)
O4B W3B O20B 73.0(8)
O24B W3B O20B 80.8(8)
O10B W3B O20B 85.3(8)
O8B W3B O20B 72.0(8)
O11B W4B O5B 101.6(10)
O11B W4B O10B 100.8(11)
O5B W4B O10B 91.4(10)
O11B W4B O12B 101.5(10)
O5B W4B O12B 91.7(8)
O10B W4B O12B 156.4(9)
O11B W4B O25B 103.3(11)
O5B W4B O25B 154.9(8)
O10B W4B O25B 80.6(10)
O12B W4B O25B 86.7(8)
O11B W4B O21B 173.1(10)
O5B W4B O21B 74.1(7)
O10B W4B O21B 84.9(8)
O12B W4B O21B 73.5(7)
O25B W4B O21B 81.5(7)
O13B W5B O14B 102.8(9)
O13B W5B O26B 102.6(8)
O14B W5B O26B 87.8(8)
O13B W5B O6B 100.1(8)
O14B W5B O6B 87.3(7)
O26B W5B O6B 157.3(7)
O13B W5B O12B 101.8(9)
O14B W5B O12B 155.3(7)
O26B W5B O12B 88.6(8)
O6B W5B O12B 86.7(8)
O13B W5B O21B 170.9(8)
O14B W5B O21B 82.1(6)
O26B W5B O21B 85.1(6)
O6B W5B O21B 72.2(6)
O12B W5B O21B 73.3(6)
O15B W6B O3BL 101.7(8)
O15B W6B O16B 101.0(8)
O3BL W6B O16B 93.7(7)
O15B W6B O14B 100.7(7)
O3BL W6B O14B 92.9(7)
O16B W6B O14B 155.6(7)
O15B W6B O27B 99.3(8)
O3BL W6B O27B 158.9(7)
O16B W6B O27B 84.2(7)
O14B W6B O27B 81.3(7)
O15B W6B O22B 173.3(7)
O3BL W6B O22B 80.0(7)
O16B W6B O22B 72.4(7)
O14B W6B O22B 85.6(6)
O27B W6B O22B 79.4(7)
O17B W7B O4BL 105.0(9)
O17B W7B O18B 101.6(9)
O4BL W7B O18B 93.9(8)
O17B W7B O16B 96.7(9)
O4BL W7B O16B 92.8(7)
O18B W7B O16B 158.1(8)
O17B W7B O28B 93.8(9)
O4BL W7B O28B 161.2(8)
O18B W7B O28B 81.7(9)
O16B W7B O28B 85.3(8)
O17B W7B O22B 169.8(8)
O4BL W7B O22B 80.4(7)
O18B W7B O22B 86.5(7)
O16B W7B O22B 74.2(7)
O28B W7B O22B 81.0(7)
O19B W8B O29B 100.9(11)
O19B W8B O8B 101.5(12)
O29B W8B O8B 90.5(11)
O19B W8B O7B 102.8(11)
O29B W8B O7B 156.2(8)
O8B W8B O7B 84.7(11)
O19B W8B O18B 103.0(11)
O29B W8B O18B 86.0(9)
O8B W8B O18B 155.4(9)
O7B W8B O18B 88.8(9)
O19B W8B O20B 173.0(10)
O29B W8B O20B 83.4(7)
O8B W8B O20B 72.7(9)
O7B W8B O20B 72.9(7)
O18B W8B O20B 82.7(7)
O31B W9B O32B 102.6(11)
O31B W9B O25B 101.4(11)
O32B W9B O25B 89.7(9)
O31B W9B O30B 103.1(12)
O32B W9B O30B 86.5(10)
O25B W9B O30B 155.5(10)
O31B W9B O24B 102.5(11)
O32B W9B O24B 154.9(9)
O25B W9B O24B 84.4(9)
O30B W9B O24B 88.7(10)
O31B W9B O23B 170.4(10)
O32B W9B O23B 70.9(8)
O25B W9B O23B 85.8(8)
O30B W9B O23B 70.1(9)
O24B W9B O23B 84.3(8)
O33B W10B O27B 103.7(9)
O33B W10B O26B 101.4(8)
O27B W10B O26B 88.7(7)
O33B W10B O34B 100.6(9)
O27B W10B O34B 91.5(8)
O26B W10B O34B 157.3(8)
O33B W10B O32B 102.2(9)
O27B W10B O32B 154.1(8)
O26B W10B O32B 85.1(9)
O34B W10B O32B 84.9(9)
O33B W10B O23B 168.9(8)
O27B W10B O23B 84.0(7)
O26B W10B O23B 86.5(7)
O34B W10B O23B 70.9(8)
O32B W10B O23B 70.5(8)
O35B W11B O28B 101.7(11)
O35B W11B O34B 101.7(10)
O28B W11B O34B 91.2(9)
O35B W11B O29B 101.9(10)
O28B W11B O29B 87.0(9)
O34B W11B O29B 156.2(9)
O35B W11B O30B 102.5(11)
O28B W11B O30B 155.7(9)
O34B W11B O30B 85.5(10)
O29B W11B O30B 86.5(10)
O35B W11B O23B 171.3(9)
O28B W11B O23B 84.8(8)
O34B W11B O23B 72.1(8)
O29B W11B O23B 84.1(8)
O30B W11B O23B 71.3(9)
O1C W1C O1CL 104.3(8)
O1C W1C O2C 102.5(8)
O1CL W1C O2C 93.0(7)
O1C W1C O7C 101.3(8)
O1CL W1C O7C 92.5(7)
O2C W1C O7C 153.4(8)
O1C W1C O4C 99.0(8)
O1CL W1C O4C 156.6(7)
O2C W1C O4C 83.6(7)
O7C W1C O4C 81.0(7)
O1C W1C O20C 166.7(7)
O1CL W1C O20C 87.1(6)
O2C W1C O20C 83.5(6)
O7C W1C O20C 70.8(6)
O4C W1C O20C 69.5(6)
O3C W2C O2CL 104.6(8)
O3C W2C O6C 98.6(8)
O2CL W2C O6C 97.7(7)
O3C W2C O2C 103.5(8)
O2CL W2C O2C 90.3(7)
O6C W2C O2C 153.8(8)
O3C W2C O5C 96.7(8)
O2CL W2C O5C 158.6(8)
O6C W2C O5C 81.1(8)
O2C W2C O5C 82.4(7)
O3C W2C O21C 164.8(7)
O2CL W2C O21C 88.7(7)
O6C W2C O21C 71.9(7)
O2C W2C O21C 83.4(6)
O5C W2C O21C 70.5(7)
O9C W3C O4C 104.9(9)
O9C W3C O10C 100.6(8)
O4C W3C O10C 90.9(8)
O9C W3C O8C 101.9(8)
O4C W3C O8C 90.3(8)
O10C W3C O8C 156.3(7)
O9C W3C O24C 101.8(9)
O4C W3C O24C 153.3(7)
O10C W3C O24C 83.5(7)
O8C W3C O24C 84.8(7)
O9C W3C O20C 174.1(8)
O4C W3C O20C 72.6(6)
O10C W3C O20C 84.9(6)
O8C W3C O20C 73.0(6)
O24C W3C O20C 80.9(6)
O11C W4C O5C 101.8(9)
O11C W4C O12C 101.8(8)
O5C W4C O12C 89.2(8)
O11C W4C O10C 100.3(8)
O5C W4C O10C 90.9(8)
O12C W4C O10C 157.4(7)
O11C W4C O25C 102.7(9)
O5C W4C O25C 155.4(8)
O12C W4C O25C 87.1(8)
O10C W4C O25C 83.5(7)
O11C W4C O21C 173.1(7)
O5C W4C O21C 73.7(7)
O12C W4C O21C 73.3(6)
O10C W4C O21C 85.1(6)
O25C W4C O21C 81.9(7)
O13C W5C O14C 102.9(8)
O13C W5C O26C 101.6(8)
O14C W5C O26C 86.5(7)
O13C W5C O12C 100.7(8)
O14C W5C O12C 156.4(7)
O26C W5C O12C 90.2(7)
O13C W5C O6C 101.9(8)
O14C W5C O6C 88.6(7)
O26C W5C O6C 156.4(7)
O12C W5C O6C 85.1(8)
O13C W5C O21C 172.0(8)
O14C W5C O21C 82.5(6)
O26C W5C O21C 84.5(6)
O12C W5C O21C 73.9(6)
O6C W5C O21C 72.1(7)
O15C W6C O3CL 103.0(8)
O15C W6C O14C 99.2(8)
O3CL W6C O14C 96.3(7)
O15C W6C O16C 98.6(8)
O3CL W6C O16C 93.6(7)
O14C W6C O16C 157.1(6)
O15C W6C O27C 97.1(8)
O3CL W6C O27C 159.9(6)
O14C W6C O27C 80.2(7)
O16C W6C O27C 83.4(7)
O15C W6C O22C 172.8(7)
O3CL W6C O22C 80.3(6)
O14C W6C O22C 86.7(6)
O16C W6C O22C 74.7(6)
O27C W6C O22C 79.8(6)
O17C W7C O4CL 105.3(8)
O17C W7C O18C 100.4(7)
O4CL W7C O18C 96.0(7)
O17C W7C O16C 98.2(8)
O4CL W7C O16C 91.8(7)
O18C W7C O16C 157.1(7)
O17C W7C O28C 97.1(7)
O4CL W7C O28C 157.5(7)
O18C W7C O28C 80.4(7)
O16C W7C O28C 84.1(7)
O17C W7C O22C 170.6(7)
O4CL W7C O22C 78.9(7)
O18C W7C O22C 87.4(6)
O16C W7C O22C 73.0(6)
O28C W7C O22C 78.8(6)
O19C W8C O18C 101.8(7)
O19C W8C O7C 101.2(8)
O18C W8C O7C 89.4(7)
O19C W8C O29C 104.0(8)
O18C W8C O29C 85.8(7)
O7C W8C O29C 154.8(7)
O19C W8C O8C 101.4(7)
O18C W8C O8C 156.7(7)
O7C W8C O8C 88.6(8)
O29C W8C O8C 86.1(8)
O19C W8C O20C 171.4(7)
O18C W8C O20C 83.6(6)
O7C W8C O20C 71.9(6)
O29C W8C O20C 83.0(6)
O8C W8C O20C 73.7(6)
O31C W9C O24C 102.7(8)
O31C W9C O25C 101.6(8)
O24C W9C O25C 84.9(7)
O31C W9C O30C 101.4(8)
O24C W9C O30C 88.2(7)
O25C W9C O30C 156.9(7)
O31C W9C O32C 100.5(8)
O24C W9C O32C 156.8(7)
O25C W9C O32C 91.4(7)
O30C W9C O32C 86.3(7)
O31C W9C O23C 172.0(8)
O24C W9C O23C 82.8(6)
O25C W9C O23C 84.5(7)
O30C W9C O23C 72.8(7)
O32C W9C O23C 74.0(7)
O33C W10C O27C 103.3(8)
O33C W10C O34C 101.0(8)
O27C W10C O34C 93.4(7)
O33C W10C O26C 101.8(8)
O27C W10C O26C 87.3(7)
O34C W10C O26C 156.4(7)
O33C W10C O32C 101.0(9)
O27C W10C O32C 155.6(7)
O34C W10C O32C 84.2(7)
O26C W10C O32C 85.6(7)
O33C W10C O23C 170.5(8)
O27C W10C O23C 85.0(6)
O34C W10C O23C 73.5(7)
O26C W10C O23C 83.1(6)
O32C W10C O23C 71.0(6)
O35C W11C O28C 105.5(8)
O35C W11C O29C 102.8(8)
O28C W11C O29C 87.8(7)
O35C W11C O34C 100.4(8)
O28C W11C O34C 91.5(7)
O29C W11C O34C 156.1(7)
O35C W11C O30C 100.6(8)
O28C W11C O30C 153.9(7)
O29C W11C O30C 85.7(7)
O34C W11C O30C 84.5(7)
O35C W11C O23C 169.1(7)
O28C W11C O23C 84.0(6)
O29C W11C O23C 82.8(6)
O34C W11C O23C 73.4(6)
O30C W11C O23C 70.2(6)
O1D W1D O1DL 104.7(8)
O1D W1D O2D 103.8(8)
O1DL W1D O2D 92.6(7)
O1D W1D O7D 102.6(8)
O1DL W1D O7D 90.3(7)
O2D W1D O7D 151.7(7)
O1D W1D O4D 97.4(8)
O1DL W1D O4D 157.8(7)
O2D W1D O4D 84.3(7)
O7D W1D O4D 82.5(7)
O1D W1D O20D 165.5(7)
O1DL W1D O20D 87.9(7)
O2D W1D O20D 82.3(6)
O7D W1D O20D 69.7(6)
O4D W1D O20D 69.9(6)
O3D W2D O2DL 104.6(8)
O3D W2D O2D 104.0(8)
O2DL W2D O2D 88.6(7)
O3D W2D O6D 100.5(9)
O2DL W2D O6D 95.9(8)
O2D W2D O6D 153.0(8)
O3D W2D O5D 97.1(9)
O2DL W2D O5D 158.0(7)
O2D W2D O5D 82.7(7)
O6D W2D O5D 83.3(8)
O3D W2D O21D 165.4(8)
O2DL W2D O21D 88.4(7)
O2D W2D O21D 82.4(6)
O6D W2D O21D 71.1(7)
O5D W2D O21D 70.5(7)
O9D W3D O4D 102.1(9)
O9D W3D O10D 103.7(9)
O4D W3D O10D 92.0(8)
O9D W3D O24D 102.8(9)
O4D W3D O24D 154.8(7)
O10D W3D O24D 85.7(8)
O9D W3D O8D 99.0(9)
O4D W3D O8D 87.7(8)
O10D W3D O8D 156.8(8)
O24D W3D O8D 84.9(9)
O9D W3D O20D 170.1(8)
O4D W3D O20D 72.8(6)
O10D W3D O20D 85.1(7)
O24D W3D O20D 82.0(6)
O8D W3D O20D 72.6(7)
O11D W4D O5D 102.1(9)
O11D W4D O25D 103.7(10)
O5D W4D O25D 154.1(8)
O11D W4D O12D 99.6(9)
O5D W4D O12D 89.7(8)
O25D W4D O12D 88.6(9)
O11D W4D O10D 102.8(9)
O5D W4D O10D 87.1(8)
O25D W4D O10D 84.7(8)
O12D W4D O10D 157.5(8)
O11D W4D O21D 171.1(9)
O5D W4D O21D 72.5(7)
O25D W4D O21D 82.2(8)
O12D W4D O21D 73.6(7)
O10D W4D O21D 84.2(7)
O13D W5D O6D 101.9(9)
O13D W5D O14D 104.8(8)
O6D W5D O14D 87.7(8)
O13D W5D O12D 100.2(9)
O6D W5D O12D 87.5(9)
O14D W5D O12D 155.0(8)
O13D W5D O26D 102.7(8)
O6D W5D O26D 155.2(7)
O14D W5D O26D 88.6(7)
O12D W5D O26D 85.5(8)
O13D W5D O21D 171.4(8)
O6D W5D O21D 72.8(7)
O14D W5D O21D 81.9(7)
O12D W5D O21D 73.3(7)
O26D W5D O21D 82.5(6)
O15D W6D O3DL 103.5(7)
O15D W6D O14D 100.3(8)
O3DL W6D O14D 90.9(8)
O15D W6D O16D 100.6(8)
O3DL W6D O16D 94.8(7)
O14D W6D O16D 156.4(8)
O15D W6D O27D 97.2(7)
O3DL W6D O27D 159.1(7)
O14D W6D O27D 83.0(8)
O16D W6D O27D 83.6(8)
O15D W6D O22D 172.5(7)
O3DL W6D O22D 79.8(6)
O14D W6D O22D 86.4(6)
O16D W6D O22D 72.2(7)
O27D W6D O22D 79.9(6)
O17D W7D O4DL 103.5(8)
O17D W7D O16D 98.7(8)
O4DL W7D O16D 93.1(7)
O17D W7D O18D 101.0(8)
O4DL W7D O18D 94.3(7)
O16D W7D O18D 156.6(8)
O17D W7D O28D 98.4(8)
O4DL W7D O28D 158.0(7)
O16D W7D O28D 82.8(7)
O18D W7D O28D 82.0(7)
O17D W7D O22D 172.1(7)
O4DL W7D O22D 78.3(7)
O16D W7D O22D 73.4(7)
O18D W7D O22D 86.5(6)
O28D W7D O22D 79.9(6)
O19D W8D O29D 104.7(8)
O19D W8D O7D 102.4(8)
O29D W8D O7D 152.7(7)
O19D W8D O18D 103.2(8)
O29D W8D O18D 87.0(7)
O7D W8D O18D 83.7(6)
O19D W8D O8D 101.5(9)
O29D W8D O8D 88.7(9)
O7D W8D O8D 89.1(8)
O18D W8D O8D 155.2(8)
O19D W8D O20D 170.3(8)
O29D W8D O20D 83.6(6)
O7D W8D O20D 69.7(6)
O18D W8D O20D 81.9(6)
O8D W8D O20D 73.4(7)
O31D W9D O30D 102.1(9)
O31D W9D O25D 102.3(10)
O30D W9D O25D 155.6(8)
O31D W9D O24D 101.0(9)
O30D W9D O24D 90.7(8)
O25D W9D O24D 84.1(8)
O31D W9D O32D 103.1(9)
O30D W9D O32D 88.1(8)
O25D W9D O32D 87.0(9)
O24D W9D O32D 155.6(8)
O31D W9D O23D 173.1(8)
O30D W9D O23D 72.6(7)
O25D W9D O23D 83.1(8)
O24D W9D O23D 83.7(7)
O32D W9D O23D 72.7(7)
O33D W10D O27D 103.8(9)
O33D W10D O26D 102.4(8)
O27D W10D O26D 90.6(8)
O33D W10D O32D 101.6(9)
O27D W10D O32D 154.6(8)
O26D W10D O32D 84.4(8)
O33D W10D O34D 100.1(9)
O27D W10D O34D 89.1(8)
O26D W10D O34D 156.9(7)
O32D W10D O34D 86.1(9)
O33D W10D O23D 170.1(7)
O27D W10D O23D 83.3(7)
O26D W10D O23D 84.1(6)
O32D W10D O23D 71.4(7)
O34D W10D O23D 72.9(7)
O35D W11D O28D 103.7(9)
O35D W11D O29D 104.6(8)
O28D W11D O29D 86.8(8)
O35D W11D O34D 99.3(9)
O28D W11D O34D 92.8(8)
O29D W11D O34D 155.5(8)
O35D W11D O30D 101.8(9)
O28D W11D O30D 154.5(8)
O29D W11D O30D 85.3(8)
O34D W11D O30D 84.6(8)
O35D W11D O23D 169.3(8)
O28D W11D O23D 84.6(7)
O29D W11D O23D 82.5(6)
O34D W11D O23D 73.1(7)
O30D W11D O23D 70.4(7)

loop_
_geom_bond_atom_site_label_1
_geom_bond_atom_site_label_2
_geom_bond_distance
C1 N1 1.44(4)
C1 C3 1.51(5)
C2 N8 1.51(4)
C2 C4 1.62(4)
C5 N1 1.46(4)
C5 C7 1.58(5)
C6 N8 1.47(4)
C6 C8 1.54(5)
C9 N2 1.50(4)
C9 C10 1.67(5)
C11 N2 1.48(3)
C11 C12 1.53(3)
C13 N3 1.53(5)
C13 C14 1.56(6)
C15 N3 1.53(4)
C15 C16 1.54(6)
C17 C18 1.42(6)
C17 N4 1.52(5)
C19 N4 1.42(6)
C19 C20 1.62(7)
C21 N5 1.53(6)
C21 C22 1.56(7)
C23 C24 1.39(7)
C23 N5 1.45(5)
C25 C26 1.47(8)
C25 N6 1.62(8)
C27 N6 1.60(5)
C27 C28 1.60(6)
C29 C30 1.51(6)
C29 N7 1.61(5)
C31 N7 1.60(4)
C31 C32 1.71(5)
Hf1 O2BL 2.168(16)
Hf1 O4AL 2.170(19)
Hf1 O1BL 2.197(17)
Hf1 O4BL 2.199(16)
Hf1 O2AL 2.200(16)
Hf1 O1AL 2.205(15)
Hf1 O3AL 2.222(16)
Hf1 O3BL 2.229(15)
Hf2 O1CL 2.157(15)
Hf2 O4CL 2.160(17)
Hf2 O4DL 2.177(16)
Hf2 O2DL 2.183(16)
Hf2 O2CL 2.197(16)
Hf2 O3CL 2.217(16)
Hf2 O3DL 2.227(15)
Hf2 O1DL 2.227(16)
O1A W1A 1.697(18)
O2A W1A 1.904(19)
O2A W2A 1.909(18)
O3A W2A 1.75(2)
O4A W3A 1.83(2)
O4A W1A 2.10(2)
O5A W4A 1.84(2)
O5A W2A 2.046(19)
O6A W5A 1.91(2)
O6A W2A 1.928(18)
O7A W8A 1.89(2)
O7A W1A 1.97(2)
O8A W3A 1.89(2)
O8A W8A 1.96(2)
O9A W3A 1.70(2)
O10A W4A 1.87(2)
O10A W3A 1.92(2)
O11A W4A 1.72(2)
O12A W4A 1.906(19)
O12A W5A 1.922(19)
O13A W5A 1.72(2)
O14A W5A 1.856(16)
O14A W6A 1.944(16)
O15A W6A 1.706(17)
O16A W6A 1.903(18)
O16A W7A 1.936(18)
O17A W7A 1.704(18)
O18A W8A 1.893(17)
O18A W7A 1.929(17)
O19A W8A 1.68(2)
O20A P1A 1.533(17)
O20A W8A 2.425(18)
O20A W1A 2.436(18)
O20A W3A 2.439(17)
O21A P1A 1.532(19)
O21A W2A 2.40(2)
O21A W5A 2.427(17)
O21A W4A 2.441(17)
O22A P1A 1.529(17)
O22A W6A 2.315(16)
O22A W7A 2.315(16)
O23A P1A 1.57(2)
O23A W9A 2.35(2)
O23A W11A 2.40(2)
O23A W10A 2.416(19)
O24A W9A 1.86(2)
O24A W3A 1.98(2)
O25A W4A 1.90(2)
O25A W9A 1.95(2)
O26A W10A 1.89(2)
O26A W5A 1.91(2)
O27A W10A 1.803(19)
O27A W6A 2.073(19)
O28A W11A 1.83(2)
O28A W7A 2.04(2)
O29A W8A 1.89(2)
O29A W11A 1.90(2)
O30A W9A 1.81(2)
O30A W11A 2.03(2)
O31A W9A 1.73(2)
O32A W9A 1.96(2)
O32A W10A 1.97(2)
O33A W10A 1.73(2)
O34A W10A 1.92(2)
O34A W11A 1.961(18)
O35A W11A 1.75(3)
O1AL W1A 1.773(15)
O2AL W2A 1.770(15)
O3AL W6A 1.789(18)
O4AL W7A 1.80(2)
O1B W1B 1.68(2)
O2B W2B 1.91(2)
O2B W1B 1.92(2)
O3B W2B 1.75(2)
O4B W3B 1.84(2)
O4B W1B 2.03(2)
O5B W4B 1.84(2)
O5B W2B 2.061(18)
O6B W2B 1.930(16)
O6B W5B 1.934(17)
O7B W8B 1.93(2)
O7B W1B 1.942(19)
O8B W3B 1.91(3)
O8B W8B 1.93(3)
O9B W3B 1.71(3)
O10B W3B 1.89(2)
O10B W4B 1.89(2)
O11B W4B 1.70(2)
O12B W4B 1.907(19)
O12B W5B 1.943(19)
O13B W5B 1.697(18)
O14B W5B 1.867(16)
O14B W6B 1.933(16)
O15B W6B 1.758(17)
O16B W7B 1.915(17)
O16B W6B 1.921(16)
O17B W7B 1.763(19)
O18B W7B 1.91(2)
O18B W8B 1.94(2)
O19B W8B 1.71(2)
O20B P1B 1.546(18)
O20B W8B 2.399(17)
O20B W3B 2.439(18)
O20B W1B 2.448(18)
O21B P1B 1.556(17)
O21B W2B 2.410(17)
O21B W5B 2.425(16)
O21B W4B 2.436(15)
O22B P1B 1.531(19)
O22B W7B 2.268(16)
O22B W6B 2.336(16)
O23B P1B 1.57(2)
O23B W11B 2.36(2)
O23B W10B 2.39(2)
O23B W9B 2.44(2)
O24B W3B 1.85(2)
O24B W9B 1.98(2)
O25B W9B 1.89(2)
O25B W4B 1.92(2)
O26B W10B 1.888(16)
O26B W5B 1.910(17)
O27B W10B 1.859(18)
O27B W6B 2.046(18)
O28B W11B 1.86(2)
O28B W7B 2.07(2)
O29B W8B 1.86(2)
O29B W11B 1.94(2)
O30B W9B 1.91(2)
O30B W11B 1.95(3)
O31B W9B 1.69(3)
O32B W9B 1.87(2)
O32B W10B 1.98(2)
O33B W10B 1.72(2)
O34B W11B 1.89(2)
O34B W10B 1.93(2)
O35B W11B 1.66(2)
O1BL W1B 1.787(17)
O2BL W2B 1.783(16)
O3BL W6B 1.781(15)
O4BL W7B 1.774(17)
O1C W1C 1.684(18)
O2C W1C 1.863(17)
O2C W2C 1.949(16)
O3C W2C 1.730(18)
O4C W3C 1.835(18)
O4C W1C 2.036(15)
O5C W4C 1.85(2)
O5C W2C 2.072(18)
O6C W2C 1.911(18)
O6C W5C 1.961(19)
O7C W8C 1.896(18)
O7C W1C 1.936(16)
O8C W8C 1.906(16)
O8C W3C 1.927(16)
O9C W3C 1.706(19)
O10C W3C 1.895(16)
O10C W4C 1.900(16)
O11C W4C 1.722(17)
O12C W4C 1.900(17)
O12C W5C 1.931(16)
O13C W5C 1.735(17)
O14C W5C 1.879(16)
O14C W6C 1.922(16)
O15C W6C 1.725(17)
O16C W6C 1.948(16)
O16C W7C 1.960(16)
O17C W7C 1.717(18)
O18C W8C 1.897(15)
O18C W7C 1.932(15)
O19C W8C 1.759(18)
O20C P1C 1.558(15)
O20C W8C 2.413(15)
O20C W3C 2.430(14)
O20C W1C 2.436(16)
O21C P1C 1.532(17)
O21C W5C 2.402(16)
O21C W2C 2.441(18)
O21C W4C 2.449(15)
O22C P1C 1.511(14)
O22C W6C 2.291(14)
O22C W7C 2.353(14)
O23C P1C 1.519(18)
O23C W9C 2.347(16)
O23C W11C 2.447(17)
O23C W10C 2.448(16)
O24C W9C 1.890(17)
O24C W3C 1.945(18)
O25C W9C 1.914(17)
O25C W4C 1.926(18)
O26C W5C 1.892(16)
O26C W10C 1.930(16)
O27C W10C 1.831(15)
O27C W6C 2.049(16)
O28C W11C 1.828(15)
O28C W7C 2.039(16)
O29C W8C 1.902(19)
O29C W11C 1.905(18)
O30C W9C 1.915(16)
O30C W11C 1.931(16)
O31C W9C 1.745(19)
O32C W9C 1.917(18)
O32C W10C 1.959(17)
O33C W10C 1.717(19)
O34C W10C 1.913(16)
O34C W11C 1.916(17)
O35C W11C 1.706(17)
O1CL W1C 1.803(15)
O2CL W2C 1.773(15)
O3CL W6C 1.804(17)
O4CL W7C 1.790(17)
O1D W1D 1.709(18)
O2D W1D 1.877(16)
O2D W2D 1.925(15)
O3D W2D 1.693(19)
O4D W3D 1.823(17)
O4D W1D 2.077(17)
O5D W4D 1.906(19)
O5D W2D 2.028(18)
O6D W5D 1.85(2)
O6D W2D 1.970(19)
O7D W1D 1.896(17)
O7D W8D 1.913(16)
O8D W3D 1.90(2)
O8D W8D 1.93(2)
O9D W3D 1.68(2)
O10D W3D 1.882(19)
O10D W4D 1.930(19)
O11D W4D 1.71(2)
O12D W4D 1.921(19)
O12D W5D 1.93(2)
O13D W5D 1.728(19)
O14D W6D 1.897(17)
O14D W5D 1.917(18)
O15D W6D 1.719(14)
O16D W7D 1.892(19)
O16D W6D 1.915(18)
O17D W7D 1.728(18)
O18D W7D 1.912(14)
O18D W8D 1.917(14)
O19D W8D 1.696(19)
O20D P1D 1.549(16)
O20D W8D 2.415(16)
O20D W1D 2.425(15)
O20D W3D 2.461(16)
O21D P1D 1.526(19)
O21D W4D 2.432(18)
O21D W2D 2.438(18)
O21D W5D 2.445(18)
O22D P1D 1.529(16)
O22D W7D 2.294(16)
O22D W6D 2.326(15)
O23D P1D 1.545(17)
O23D W9D 2.358(17)
O23D W10D 2.423(16)
O23D W11D 2.428(17)
O24D W3D 1.906(18)
O24D W9D 1.928(17)
O25D W4D 1.92(2)
O25D W9D 1.91(2)
O26D W10D 1.867(16)
O26D W5D 1.958(16)
O27D W10D 1.868(18)
O27D W6D 2.015(17)
O28D W11D 1.851(18)
O28D W7D 2.018(17)
O29D W8D 1.891(19)
O29D W11D 1.909(19)
O30D W9D 1.90(2)
O30D W11D 1.937(18)
O31D W9D 1.73(2)
O32D W10D 1.929(19)
O32D W9D 1.942(19)
O33D W10D 1.708(19)
O34D W11D 1.913(19)
O34D W10D 1.94(2)
O35D W11D 1.714(19)
O1DL W1D 1.762(16)
O2DL W2D 1.758(16)
O3DL W6D 1.791(15)
O4DL W7D 1.775(16)
